data_7119879
loop_
_publ_author_name
'Alexandropoulos, Dimitris I.'
'Poole, Katye M.'
'Cunha-Silva, Luis'
'Ahmad Sheikh, Javeed'
'Wernsdorfer, Wolfgang'
'Christou, George'
'Stamatatos, Theocharis C.'

_publ_section_title
;
 A family of 'windmill'-like {Cu6Ln12} complexes exhibiting
 single-molecule magnetism behavior and large magnetic entropy changes.
;
_journal_issue 30
_journal_name_full 'Chemical communications (Cambridge, England)'
_journal_page_first 4266
_journal_page_last 4269
_journal_paper_doi 10.1039/c7cc01382e
_journal_volume 53
_journal_year 2017
_chemical_formula_moiety 'C68 H134 Cu6 Gd12 N46 O76, C64 H120 Cu6 Gd12 N42 O82'
_chemical_formula_sum 'C132 H254 Cu12 Gd24 N88 O158'
_chemical_formula_weight 10138.70
_space_group_crystal_system triclinic
_space_group_IT_number 2
_space_group_name_Hall '-P 1'
_space_group_name_H-M_alt 'P -1'
_symmetry_space_group_name_Hall '-P 1'
_symmetry_space_group_name_H-M 'P -1'
_atom_sites_solution_hydrogens geom
_audit_creation_date '08 February 2017'
_audit_creation_method 'SHELXL-2014/7 and enCIFer'
_audit_update_record
;
2017-02-09 deposited with the CCDC.
2017-03-23 downloaded from the CCDC.
;
_cell_angle_alpha 79.752(4)
_cell_angle_beta 84.836(3)
_cell_angle_gamma 74.865(3)
_cell_formula_units_Z 1
_cell_length_a 18.3651(14)
_cell_length_b 19.1074(14)
_cell_length_c 27.704(2)
_cell_measurement_reflns_used 9740
_cell_measurement_temperature 150(2)
_cell_measurement_theta_max 27.22
_cell_measurement_theta_min 2.25
_cell_volume 9225.0(12)
_computing_structure_refinement 'SHELXL-2014/7 (Sheldrick, 2014)'
_diffrn_ambient_temperature 150(2)
_diffrn_measured_fraction_theta_full 0.995
_diffrn_measured_fraction_theta_max 0.994
_diffrn_measurement_device_type 'Bruker X8 Kappa CCD APEX II'
_diffrn_measurement_method 'omega/phi scans'
_diffrn_radiation_monochromator graphite
_diffrn_radiation_source 'fine-focus sealed tube'
_diffrn_radiation_type MoK\a
_diffrn_radiation_wavelength 0.71073
_diffrn_reflns_av_R_equivalents 0.0618
_diffrn_reflns_av_unetI/netI 0.0576
_diffrn_reflns_Laue_measured_fraction_full 0.995
_diffrn_reflns_Laue_measured_fraction_max 0.994
_diffrn_reflns_limit_h_max 22
_diffrn_reflns_limit_h_min -22
_diffrn_reflns_limit_k_max 23
_diffrn_reflns_limit_k_min -22
_diffrn_reflns_limit_l_max 34
_diffrn_reflns_limit_l_min -34
_diffrn_reflns_number 223834
_diffrn_reflns_point_group_measured_fraction_full 0.995
_diffrn_reflns_point_group_measured_fraction_max 0.994
_diffrn_reflns_theta_full 25.242
_diffrn_reflns_theta_max 26.372
_diffrn_reflns_theta_min 3.690
_exptl_absorpt_coefficient_mu 5.007
_exptl_absorpt_correction_T_max 0.819
_exptl_absorpt_correction_T_min 0.223
_exptl_absorpt_correction_type multi-scan
_exptl_absorpt_process_details
;
 SADABS (Sheldrick, 1997)
;
_exptl_crystal_colour blue
_exptl_crystal_density_diffrn 1.825
_exptl_crystal_description needle
_exptl_crystal_F_000 4810
_exptl_crystal_size_max 0.300
_exptl_crystal_size_mid 0.040
_exptl_crystal_size_min 0.040
_refine_diff_density_max 3.204
_refine_diff_density_min -1.277
_refine_diff_density_rms 0.213
_refine_ls_extinction_method none
_refine_ls_goodness_of_fit_ref 0.825
_refine_ls_hydrogen_treatment constr
_refine_ls_matrix_type full
_refine_ls_number_parameters 1848
_refine_ls_number_reflns 37495
_refine_ls_number_restraints 20
_refine_ls_restrained_S_all 0.826
_refine_ls_R_factor_all 0.0812
_refine_ls_R_factor_gt 0.0543
_refine_ls_shift/su_max 0.001
_refine_ls_shift/su_mean 0.000
_refine_ls_structure_factor_coef Fsqd
_refine_ls_weighting_details 'w=1/[\s^2^(Fo^2^)+(0.0504P)^2^+331.9969P] where P=(Fo^2^+2Fc^2^)/3'
_refine_ls_weighting_scheme calc
_refine_ls_wR_factor_gt 0.1169
_refine_ls_wR_factor_ref 0.1334
_reflns_Friedel_coverage 0.000
_reflns_number_gt 28187
_reflns_number_total 37495
_reflns_threshold_expression 'I > 2\s(I)'
_cod_data_source_file c7cc01382e2.cif
_cod_data_source_block da2129sq
_cod_depositor_comments 'Adding full bibliography for 7119878--7119880.cif.'
_cod_original_cell_volume 9225.1(12)
_cod_database_code 7119879
_shelx_shelxl_version_number 2014/7
_shelx_space_group_comment
;
The symmetry employed for this shelxl refinement is uniquely defined
by the following loop, which should always be used as a source of
symmetry information in preference to the above space-group names.
They are only intended as comments.
;
_shelx_estimated_absorpt_t_min 0.315
_shelx_estimated_absorpt_t_max 0.825

loop_
_space_group_symop_operation_xyz
'x, y, z'
'-x, -y, -z'

loop_
_atom_site_label
_atom_site_type_symbol
_atom_site_fract_x
_atom_site_fract_y
_atom_site_fract_z
_atom_site_U_iso_or_equiv
_atom_site_adp_type
_atom_site_occupancy
_atom_site_site_symmetry_order
_atom_site_calc_flag
_atom_site_refinement_flags_posn
_atom_site_refinement_flags_adp
Gd3 Gd 0.58663(2) 0.09506(2) 0.00912(2) 0.01776(10) Uani 1 1 d . .
Gd8 Gd 0.02380(2) -0.36469(2) 0.46547(2) 0.02000(10) Uani 1 1 d . .
Gd4 Gd 0.34384(3) 0.30749(3) -0.09967(2) 0.02270(10) Uani 1 1 d . .
Gd2 Gd 0.39330(2) 0.06706(2) 0.06481(2) 0.01831(10) Uani 1 1 d . .
Gd1 Gd 0.17900(3) 0.13987(3) 0.06460(2) 0.02568(11) Uani 1 1 d . .
Gd7 Gd 0.18330(3) -0.27301(3) 0.47807(2) 0.02504(11) Uani 1 1 d . .
Gd5 Gd 0.42921(2) 0.09747(2) -0.07823(2) 0.01732(10) Uani 1 1 d . .
Gd6 Gd 0.70401(3) 0.19924(3) -0.08318(2) 0.02671(11) Uani 1 1 d . .
Gd10 Gd 0.14762(2) -0.56636(2) 0.47151(2) 0.02020(10) Uani 1 1 d . .
Gd12 Gd -0.01723(3) -0.64758(3) 0.32618(2) 0.02956(12) Uani 1 1 d . .
Gd11 Gd -0.04710(2) -0.50311(2) 0.41090(2) 0.02062(10) Uani 1 1 d . .
Gd9 Gd 0.26788(3) -0.54259(3) 0.35231(2) 0.03079(12) Uani 1 1 d . .
Cu2 Cu 0.53736(7) 0.29285(6) -0.00726(4) 0.0250(3) Uani 1 1 d . .
Cu1 Cu 0.28191(7) -0.01191(7) 0.16043(4) 0.0244(3) Uani 1 1 d . .
Cu3 Cu 0.23436(6) 0.16690(6) -0.09713(4) 0.0222(2) Uani 1 1 d . .
Cu6 Cu 0.03901(7) -0.46846(7) 0.29017(4) 0.0253(3) Uani 1 1 d . .
Cu5 Cu 0.31470(6) -0.50891(7) 0.47663(4) 0.0250(3) Uani 1 1 d . .
Cu4 Cu -0.01462(7) -0.20958(6) 0.52468(5) 0.0278(3) Uani 1 1 d . .
O3 O 0.2355(3) -0.4912(4) 0.4303(2) 0.0240(14) Uani 1 1 d . .
O4 O 0.2772(4) 0.0259(3) 0.0903(2) 0.0222(14) Uani 1 1 d . .
O6 O 0.5262(3) 0.0326(3) 0.0782(2) 0.0161(12) Uani 1 1 d . .
O7 O 0.2091(4) 0.0686(4) -0.0007(2) 0.0302(16) Uani 1 1 d . .
O8 O 0.1337(3) -0.3373(4) 0.4305(2) 0.0246(15) Uani 1 1 d . .
O9 O 0.0383(4) -0.5490(4) 0.3434(2) 0.0255(15) Uani 1 1 d . .
N10 N 0.2815(4) -0.4368(4) 0.5261(3) 0.0219(17) Uani 1 1 d . .
N11 N -0.0381(5) -0.4923(5) 0.2538(3) 0.0305(19) Uani 1 1 d . .
O12 O 0.6333(3) -0.0347(3) 0.0116(2) 0.0188(13) Uani 1 1 d . .
N13 N 0.0366(5) -0.3980(4) 0.2312(3) 0.0272(18) Uani 1 1 d . .
O14 O 0.4235(5) 0.3451(5) -0.1785(3) 0.050(2) Uani 1 1 d . .
O15 O -0.1822(4) -0.4572(4) 0.3925(2) 0.0296(16) Uani 1 1 d . .
O17 O 0.4869(4) 0.0904(4) -0.1618(2) 0.0316(16) Uani 1 1 d . .
N18 N 0.1218(4) -0.4199(5) 0.3024(3) 0.0266(18) Uani 1 1 d . .
O19 O -0.0018(4) -0.3127(5) 0.3747(3) 0.043(2) Uani 1 1 d . .
O20 O 0.0957(4) -0.1662(4) 0.4470(3) 0.0381(19) Uani 1 1 d . .
O23 O -0.0393(3) -0.3955(3) 0.5427(2) 0.0189(13) Uani 1 1 d . .
O28 O 0.6550(5) 0.3244(5) -0.1272(3) 0.050(2) Uani 1 1 d . .
O29 O 0.6831(4) 0.0554(4) 0.0722(2) 0.0269(15) Uani 1 1 d . .
O31 O 0.3693(3) -0.1611(4) 0.1343(2) 0.0220(14) Uani 1 1 d . .
O32 O 0.8050(4) 0.1008(4) -0.1218(3) 0.0369(18) Uani 1 1 d . .
N35 N 0.3348(5) -0.1221(5) 0.1702(3) 0.0253(18) Uani 1 1 d . .
O36 O 0.3785(4) 0.2779(4) -0.0172(2) 0.0286(15) Uani 1 1 d . .
O37 O 0.2837(5) 0.4332(4) -0.1452(3) 0.044(2) Uani 1 1 d . .
O39 O 0.0593(4) 0.1754(5) 0.0145(3) 0.051(2) Uani 1 1 d . .
N40 N 0.2399(5) 0.2413(5) -0.1582(3) 0.0277(18) Uani 1 1 d . .
O42 O 0.2902(4) 0.2829(4) -0.1659(2) 0.0299(16) Uani 1 1 d . .
N43 N 0.4025(4) -0.5337(5) 0.5155(3) 0.030(2) Uani 1 1 d . .
N48 N 0.2617(4) -0.5999(5) 0.5251(3) 0.0278(19) Uani 1 1 d . .
N49 N 0.3862(5) -0.5838(5) 0.4405(3) 0.032(2) Uani 1 1 d . .
O50 O 0.1630(4) -0.2158(4) 0.5534(3) 0.0421(19) Uani 1 1 d . .
C76 C 0.0846(5) -0.3546(6) 0.2259(3) 0.025(2) Uani 1 1 d . .
C98 C -0.0131(6) -0.3461(6) 0.1541(4) 0.034(3) Uani 1 1 d . .
H98 H -0.0476 -0.3431 0.1298 0.041 Uiso 1 1 calc R U
C107 C -0.0558(6) -0.4506(6) 0.2118(4) 0.031(2) Uani 1 1 d . .
C124 C 0.1321(5) -0.3665(6) 0.2680(3) 0.027(2) Uani 1 1 d . .
C136 C 0.0348(7) -0.3005(7) 0.1470(4) 0.043(3) Uani 1 1 d . .
H136 H 0.0346 -0.2671 0.1172 0.052 Uiso 1 1 calc R U
C246 C 0.0843(6) -0.3029(6) 0.1838(4) 0.035(3) Uani 1 1 d . .
H246 H 0.1163 -0.2703 0.1798 0.043 Uiso 1 1 calc R U
C251 C -0.0111(6) -0.3964(6) 0.1967(4) 0.028(2) Uani 1 1 d . .
O1 O 0.5737(3) 0.2155(3) -0.0474(2) 0.0203(13) Uani 1 1 d . .
O2 O 0.3111(3) 0.1920(3) -0.0643(2) 0.0199(13) Uani 1 1 d . .
O22 O 0.4541(3) 0.1315(4) -0.0019(2) 0.0202(13) Uani 1 1 d . .
O41 O 0.1125(3) -0.4635(3) 0.5144(2) 0.0203(13) Uani 1 1 d . .
O5 O 0.5626(3) 0.0630(3) -0.0680(2) 0.0197(13) Uani 1 1 d . .
O45 O 0.0675(4) -0.2960(3) 0.5202(2) 0.0237(14) Uani 1 1 d . .
O51 O -0.0887(3) -0.3971(4) 0.4503(2) 0.0224(14) Uani 1 1 d . .
O52 O -0.0856(4) -0.6023(4) 0.3913(2) 0.0265(15) Uani 1 1 d . .
O53 O 0.4506(4) 0.2127(4) -0.1079(2) 0.0245(14) Uani 1 1 d . .
O11 O 0.0634(4) -0.4653(4) 0.4225(2) 0.0246(14) Uani 1 1 d . .
O54 O 0.2922(4) 0.1666(4) 0.0390(2) 0.0268(15) Uani 1 1 d . .
O13 O 0.4128(4) 0.1745(4) 0.0960(3) 0.0343(17) Uani 1 1 d . .
O55 O 0.1870(4) -0.7039(4) 0.4845(3) 0.0338(17) Uani 1 1 d . .
O56 O 0.7032(4) 0.0934(4) -0.0316(2) 0.0305(16) Uani 1 1 d . .
O16 O -0.0747(4) -0.5438(4) 0.2710(3) 0.0390(19) Uani 1 1 d . .
N1 N 0.3281(4) 0.0789(4) -0.1289(3) 0.0236(17) Uani 1 1 d . .
O49 O 0.1647(4) -0.4374(4) 0.3421(2) 0.0319(16) Uani 1 1 d . .
O57 O 0.1827(4) -0.5999(4) 0.3938(2) 0.0272(15) Uani 1 1 d . .
O21 O 0.7784(4) 0.2091(5) -0.1648(3) 0.041(2) Uani 1 1 d . .
N22 N 0.2811(5) -0.2986(5) 0.3875(3) 0.031(2) Uani 1 1 d . .
O69 O 0.2591(5) -0.1785(4) 0.4621(3) 0.048(2) Uani 1 1 d . .
O24 O 0.3192(5) -0.3132(5) 0.3495(3) 0.046(2) Uani 1 1 d . .
O25 O -0.0760(4) -0.3040(4) 0.6126(3) 0.0325(16) Uani 1 1 d . .
O26 O 0.3677(4) -0.6059(5) 0.4018(3) 0.0397(19) Uani 1 1 d . .
O27 O 0.2257(5) -0.2442(5) 0.3862(3) 0.047(2) Uani 1 1 d . .
O58 O 0.2957(4) -0.3406(5) 0.4282(3) 0.045(2) Uani 1 1 d . .
N59 N 0.3892(5) 0.0312(5) 0.1591(3) 0.0277(19) Uani 1 1 d . .
O30 O 0.1440(4) 0.2345(4) -0.0104(3) 0.0393(19) Uani 1 1 d . .
N60 N 0.4219(5) 0.3160(4) -0.0008(3) 0.0252(18) Uani 1 1 d . .
N61 N 0.5560(5) 0.1996(4) 0.0609(3) 0.0271(18) Uani 1 1 d . .
O33 O 0.4573(5) 0.3675(5) -0.1114(3) 0.054(2) Uani 1 1 d . .
O34 O 0.1983(5) -0.5668(5) 0.2830(3) 0.044(2) Uani 1 1 d . .
O62 O 0.2118(4) 0.3385(4) -0.0660(3) 0.0393(18) Uani 1 1 d D .
O63 O -0.0511(5) -0.3935(4) 0.3400(3) 0.048(2) Uani 1 1 d . .
O38 O 0.0933(5) -0.6463(5) 0.2676(3) 0.051(2) Uani 1 1 d . .
N64 N -0.0833(5) -0.2376(5) 0.5838(3) 0.032(2) Uani 1 1 d . .
O65 O -0.0568(5) -0.7588(4) 0.3722(3) 0.0411(19) Uani 1 1 d . .
O66 O 0.3124(4) -0.2763(4) 0.5105(3) 0.046(2) Uani 1 1 d . .
N44 N -0.0721(5) -0.2420(4) 0.4630(3) 0.030(2) Uani 1 1 d . .
O46 O 0.0374(6) -0.7820(5) 0.3195(3) 0.063(3) Uani 1 1 d . .
O47 O 0.1964(5) 0.1433(4) 0.1461(3) 0.054(3) Uani 1 1 d . .
O40 O 0.7033(4) 0.2694(5) -0.0231(3) 0.044(2) Uani 1 1 d . .
N8 N 0.3190(5) 0.0805(5) -0.1713(3) 0.031(2) Uani 1 1 d . .
N9 N 0.8192(5) 0.1439(6) -0.1610(4) 0.041(2) Uani 1 1 d . .
N4 N 0.1887(4) 0.0951(4) -0.0469(3) 0.0252(18) Uani 1 1 d . .
N41 N 0.1546(5) 0.1556(5) -0.1336(3) 0.032(2) Uani 1 1 d . .
N2 N 0.6391(5) 0.3116(5) -0.0054(3) 0.036(2) Uani 1 1 d . .
N67 N 0.2652(5) -0.0399(5) 0.2301(3) 0.033(2) Uani 1 1 d . .
O68 O 0.2746(5) -0.4974(5) 0.2595(3) 0.050(2) Uani 1 1 d . .
N69 N 0.5130(6) 0.3756(5) 0.0276(3) 0.035(2) Uani 1 1 d . .
N70 N 0.2147(5) 0.0813(5) 0.1782(3) 0.036(2) Uani 1 1 d . .
N71 N 0.3110(5) -0.6495(5) 0.5406(3) 0.035(2) Uani 1 1 d . .
N72 N -0.0870(6) -0.1175(5) 0.5265(3) 0.037(2) Uani 1 1 d . .
C21 C 0.1991(5) 0.2414(6) -0.1936(3) 0.025(2) Uani 1 1 d . .
C23 C 0.3991(6) -0.5023(7) 0.5557(4) 0.033(2) Uani 1 1 d . .
N73 N 0.0328(5) -0.1427(5) 0.4738(4) 0.038(2) Uani 1 1 d . .
O74 O 0.3159(5) 0.4366(4) -0.0741(3) 0.053(2) Uani 1 1 d . .
C28 C 0.4583(6) -0.5246(7) 0.5870(4) 0.039(3) Uani 1 1 d . .
H28 H 0.4561 -0.5034 0.6158 0.047 Uiso 1 1 calc R U
O76 O 0.3500(4) -0.4567(5) 0.3364(3) 0.046(2) Uani 1 1 d . .
C31 C 0.3359(6) -0.1563(6) 0.2158(3) 0.028(2) Uani 1 1 d . .
N33 N 0.3607(6) -0.6959(6) 0.5563(5) 0.059(3) Uani 1 1 d . .
C34 C 0.1152(6) 0.1065(7) -0.1139(4) 0.035(2) Uani 1 1 d . .
C35 C 0.2948(6) -0.1090(6) 0.2509(4) 0.034(3) Uani 1 1 d . .
C40 C 0.5236(6) -0.6113(6) 0.5334(4) 0.039(3) Uani 1 1 d . .
H40 H 0.5661 -0.6488 0.5256 0.047 Uiso 1 1 calc R U
N42 N 0.3141(6) -0.2130(6) 0.4880(4) 0.047(3) Uani 1 1 d . .
C44 C 0.4613(6) -0.5866(6) 0.5037(4) 0.036(3) Uani 1 1 d . .
O77 O 0.1055(6) 0.0518(6) 0.1016(4) 0.064(3) Uani 1 1 d . .
C47 C 0.5207(6) -0.5785(7) 0.5754(4) 0.043(3) Uani 1 1 d . .
H47 H 0.5623 -0.5937 0.5961 0.051 Uiso 1 1 calc R U
C49 C 0.1493(6) 0.1916(6) -0.1806(4) 0.029(2) Uani 1 1 d . .
C50 C 0.1341(6) 0.0742(6) -0.0628(4) 0.035(3) Uani 1 1 d . .
N6 N 0.3849(6) 0.0607(6) 0.1929(4) 0.042(2) Uani 1 1 d . .
N3 N -0.0925(6) -0.1896(5) 0.4310(4) 0.041(2) Uani 1 1 d . .
O18 O 0.5238(6) 0.3869(6) -0.1792(4) 0.072(3) Uani 1 1 d . .
N5 N 0.0783(5) 0.2262(6) -0.0153(4) 0.048(3) Uani 1 1 d . .
O44 O 0.2062(7) -0.5196(7) 0.2064(3) 0.080(4) Uani 1 1 d . .
O48 O 0.1724(7) 0.2712(6) 0.0800(4) 0.076(3) Uani 1 1 d . .
C9 C 0.4407(6) 0.4033(6) 0.0416(4) 0.031(2) Uani 1 1 d . .
N7 N 0.5743(8) 0.2216(6) 0.0926(4) 0.057(3) Uani 1 1 d . .
C12 C -0.2201(7) -0.4316(6) 0.3475(4) 0.043(3) Uani 1 1 d . .
H12A H -0.1937 -0.4608 0.3225 0.064 Uiso 1 1 calc R U
H12B H -0.2205 -0.3798 0.3363 0.064 Uiso 1 1 calc R U
H12C H -0.2722 -0.4365 0.3526 0.064 Uiso 1 1 calc R U
O60 O 0.8675(5) 0.1234(6) -0.1914(3) 0.062(3) Uani 1 1 d . .
O71 O 0.0701(6) 0.2385(7) 0.0949(4) 0.078(3) Uani 1 1 d . .
N15 N -0.0310(6) -0.3369(7) 0.3452(4) 0.049(3) Uani 1 1 d . .
C16 C 0.4502(6) -0.6147(6) 0.4597(4) 0.032(2) Uani 1 1 d . .
N17 N 0.4694(6) 0.3666(5) -0.1559(4) 0.042(2) Uani 1 1 d . .
C18 C 0.3100(6) -0.4033(7) 0.6032(4) 0.040(3) Uani 1 1 d . .
H18A H 0.2934 -0.3507 0.5907 0.059 Uiso 1 1 calc R U
H18B H 0.3551 -0.4127 0.6223 0.059 Uiso 1 1 calc R U
H18C H 0.2696 -0.4190 0.6244 0.059 Uiso 1 1 calc R U
N12 N 0.2268(6) -0.5283(6) 0.2481(3) 0.046(3) Uani 1 1 d . .
C20 C 0.0972(7) 0.1762(7) -0.2094(4) 0.042(3) Uani 1 1 d . .
H20 H 0.0912 0.2001 -0.2425 0.050 Uiso 1 1 calc R U
C73 C 0.3286(6) -0.4457(6) 0.5608(4) 0.032(2) Uani 1 1 d . .
N74 N -0.1118(7) -0.1401(6) 0.4007(5) 0.067(4) Uani 1 1 d . .
C75 C -0.1416(7) -0.1859(7) 0.5927(5) 0.043(3) Uani 1 1 d . .
N24 N -0.0068(8) -0.8062(5) 0.3505(4) 0.054(3) Uani 1 1 d . .
C25 C 0.3881(6) 0.3647(6) 0.0267(4) 0.031(2) Uani 1 1 d . .
C26 C -0.0082(7) -0.0763(5) 0.4617(5) 0.041(3) Uani 1 1 d . .
C27 C 0.6435(6) 0.3635(7) 0.0181(5) 0.042(3) Uani 1 1 d . .
C77 C -0.0771(7) -0.0595(6) 0.4935(5) 0.046(3) Uani 1 1 d . .
C29 C 0.2227(7) 0.0105(7) 0.2558(4) 0.046(3) Uani 1 1 d . .
N30 N 0.2904(6) 0.4710(6) -0.1142(4) 0.046(3) Uani 1 1 d . .
C78 C 0.4211(8) 0.4630(6) 0.0671(5) 0.047(3) Uani 1 1 d . .
H78 H 0.3702 0.4824 0.0775 0.056 Uiso 1 1 calc R U
O79 O -0.0022(9) -0.8711(5) 0.3629(4) 0.097(4) Uani 1 1 d . .
C33 C 0.5692(7) 0.4028(6) 0.0368(4) 0.040(3) Uani 1 1 d . .
C80 C 0.1881(7) -0.3231(7) 0.2716(4) 0.042(3) Uani 1 1 d . .
H80A H 0.1806 -0.3061 0.3035 0.064 Uiso 1 1 calc R U
H80B H 0.1808 -0.2805 0.2453 0.064 Uiso 1 1 calc R U
H80C H 0.2394 -0.3541 0.2685 0.064 Uiso 1 1 calc R U
N14 N 0.3078(6) 0.0833(7) -0.2124(4) 0.054(3) Uani 1 1 d . .
C36 C 0.2034(7) 0.2871(7) -0.2444(4) 0.042(3) Uani 1 1 d . .
H36A H 0.2266 0.3272 -0.2423 0.063 Uiso 1 1 calc R U
H36B H 0.1524 0.3077 -0.2564 0.063 Uiso 1 1 calc R U
H36C H 0.2340 0.2559 -0.2670 0.063 Uiso 1 1 calc R U
C37 C 0.2589(7) -0.7558(7) 0.4817(6) 0.053(3) Uani 1 1 d . .
H37A H 0.2930 -0.7335 0.4583 0.080 Uiso 1 1 calc R U
H37B H 0.2525 -0.7996 0.4706 0.080 Uiso 1 1 calc R U
H37C H 0.2804 -0.7695 0.5142 0.080 Uiso 1 1 calc R U
C39 C 0.2812(8) -0.1301(7) 0.3008(4) 0.049(3) Uani 1 1 d . .
H39 H 0.3012 -0.1792 0.3161 0.059 Uiso 1 1 calc R U
C81 C 0.3060(7) 0.3851(8) 0.0396(5) 0.050(3) Uani 1 1 d . .
H81A H 0.2830 0.4332 0.0208 0.075 Uiso 1 1 calc R U
H81B H 0.2981 0.3874 0.0748 0.075 Uiso 1 1 calc R U
H81C H 0.2826 0.3482 0.0316 0.075 Uiso 1 1 calc R U
C41 C -0.1457(7) -0.1138(7) 0.5600(5) 0.047(3) Uani 1 1 d . .
O70 O -0.0437(8) -0.2871(8) 0.3038(5) 0.098(4) Uani 1 1 d . .
O82 O 0.3672(6) -0.1870(6) 0.4929(5) 0.083(4) Uani 1 1 d . .
C83 C 0.0639(7) 0.0921(8) -0.1418(4) 0.050(3) Uani 1 1 d . .
H83 H 0.0345 0.0585 -0.1282 0.060 Uiso 1 1 calc R U
C45 C 0.3716(7) -0.2363(6) 0.2306(4) 0.039(3) Uani 1 1 d . .
H45A H 0.3348 -0.2647 0.2287 0.058 Uiso 1 1 calc R U
H45B H 0.3880 -0.2451 0.2643 0.058 Uiso 1 1 calc R U
H45C H 0.4153 -0.2515 0.2084 0.058 Uiso 1 1 calc R U
O84 O 0.0365(7) 0.2656(8) -0.0460(4) 0.098(4) Uani 1 1 d . .
C85 C 0.5530(8) 0.4627(7) 0.0620(5) 0.050(3) Uani 1 1 d . .
H85 H 0.5926 0.4823 0.0690 0.060 Uiso 1 1 calc R U
N86 N 0.1086(8) 0.2845(9) 0.0920(5) 0.067(4) Uani 1 1 d . .
C87 C -0.2002(8) -0.1955(8) 0.6326(5) 0.056(4) Uani 1 1 d . .
H87A H -0.2372 -0.2167 0.6209 0.085 Uiso 1 1 calc R U
H87B H -0.2258 -0.1476 0.6419 0.085 Uiso 1 1 calc R U
H87C H -0.1761 -0.2284 0.6612 0.085 Uiso 1 1 calc R U
C88 C 0.0561(7) 0.1278(8) -0.1902(4) 0.052(4) Uani 1 1 d . .
H88 H 0.0214 0.1181 -0.2099 0.062 Uiso 1 1 calc R U
O35 O 0.2141(4) -0.3873(4) 0.5284(2) 0.0283(16) Uani 1 1 d . .
O43 O 0.2731(7) 0.5379(5) -0.1235(4) 0.082(4) Uani 1 1 d . .
C5 C 0.0922(8) 0.0236(8) -0.0323(5) 0.054(4) Uani 1 1 d . .
H5A H 0.1181 -0.0273 -0.0356 0.081 Uiso 1 1 calc R U
H5B H 0.0407 0.0348 -0.0436 0.081 Uiso 1 1 calc R U
H5C H 0.0903 0.0298 0.0021 0.081 Uiso 1 1 calc R U
C6 C 0.4794(7) 0.4934(7) 0.0768(5) 0.050(3) Uani 1 1 d . .
H6 H 0.4681 0.5347 0.0934 0.060 Uiso 1 1 calc R U
C7 C 0.2386(10) -0.0790(8) 0.3275(5) 0.068(5) Uani 1 1 d . .
H7 H 0.2305 -0.0927 0.3618 0.081 Uiso 1 1 calc R U
C8 C 0.2076(9) -0.0095(9) 0.3062(5) 0.064(4) Uani 1 1 d . .
H8 H 0.1764 0.0250 0.3249 0.076 Uiso 1 1 calc R U
C46 C -0.1152(7) -0.4579(7) 0.1811(5) 0.051(3) Uani 1 1 d . .
H46A H -0.0915 -0.4863 0.1552 0.076 Uiso 1 1 calc R U
H46B H -0.1434 -0.4089 0.1662 0.076 Uiso 1 1 calc R U
H46C H -0.1499 -0.4831 0.2017 0.076 Uiso 1 1 calc R U
C10 C -0.2019(9) -0.0489(7) 0.5603(6) 0.063(4) Uani 1 1 d . .
H10 H -0.2447 -0.0459 0.5825 0.075 Uiso 1 1 calc R U
C11 C 0.7286(8) 0.0925(8) 0.0924(6) 0.056(4) Uani 1 1 d . .
H11A H 0.7339 0.1361 0.0691 0.084 Uiso 1 1 calc R U
H11B H 0.7786 0.0593 0.0988 0.084 Uiso 1 1 calc R U
H11C H 0.7044 0.1073 0.1233 0.084 Uiso 1 1 calc R U
C48 C 0.1962(8) 0.0832(7) 0.2240(5) 0.056(4) Uani 1 1 d . .
N16 N 0.3803(8) 0.0909(9) 0.2266(5) 0.085(5) Uani 1 1 d . .
C51 C -0.1304(10) 0.0076(7) 0.4926(7) 0.067(5) Uani 1 1 d . .
H51 H -0.1252 0.0497 0.4698 0.081 Uiso 1 1 calc R U
C52 C 0.0091(9) -0.0222(8) 0.4199(6) 0.065(4) Uani 1 1 d . .
H52A H 0.0618 -0.0386 0.4084 0.098 Uiso 1 1 calc R U
H52B H 0.0010 0.0257 0.4305 0.098 Uiso 1 1 calc R U
H52C H -0.0242 -0.0177 0.3932 0.098 Uiso 1 1 calc R U
O59 O 0.0759(10) 0.3473(9) 0.1058(6) 0.138(7) Uani 1 1 d . .
C60 C 0.7162(8) 0.3825(8) 0.0255(6) 0.060(4) Uani 1 1 d . U
H60A H 0.7194 0.3849 0.0603 0.090 Uiso 1 1 calc R U
H60B H 0.7170 0.4303 0.0058 0.090 Uiso 1 1 calc R U
H60C H 0.7592 0.3448 0.0152 0.090 Uiso 1 1 calc R U
N21 N 0.5931(12) 0.2454(9) 0.1241(5) 0.110(7) Uani 1 1 d . .
C63 C 0.4705(8) 0.1302(9) -0.2107(5) 0.059(4) Uani 1 1 d . .
H63A H 0.4591 0.0976 -0.2310 0.088 Uiso 1 1 calc R U
H63B H 0.5144 0.1478 -0.2254 0.088 Uiso 1 1 calc R U
H63C H 0.4269 0.1722 -0.2090 0.088 Uiso 1 1 calc R U
C64 C 0.5065(8) -0.6744(8) 0.4388(5) 0.058(4) Uani 1 1 d . .
H64A H 0.4919 -0.7208 0.4489 0.086 Uiso 1 1 calc R U
H64B H 0.5564 -0.6791 0.4508 0.086 Uiso 1 1 calc R U
H64C H 0.5083 -0.6624 0.4029 0.086 Uiso 1 1 calc R U
C22 C -0.1922(12) 0.0106(8) 0.5268(7) 0.086(6) Uani 1 1 d . .
H22 H -0.2291 0.0560 0.5267 0.103 Uiso 1 1 calc R U
C24 C 0.3722(13) 0.2195(12) 0.1328(8) 0.108(7) Uani 1 1 d . U
H24A H 0.3181 0.2337 0.1271 0.162 Uiso 1 1 calc R U
H24B H 0.3909 0.2638 0.1299 0.162 Uiso 1 1 calc R U
H24C H 0.3808 0.1911 0.1658 0.162 Uiso 1 1 calc R U
C65 C 0.6973(9) 0.3785(8) -0.1404(7) 0.074(5) Uani 1 1 d . .
H65A H 0.7237 0.3812 -0.1119 0.111 Uiso 1 1 calc R U
H65B H 0.6630 0.4264 -0.1513 0.111 Uiso 1 1 calc R U
H65C H 0.7343 0.3649 -0.1671 0.111 Uiso 1 1 calc R U
C66 C 0.4152(9) -0.4620(12) 0.3019(7) 0.089(6) Uani 1 1 d . .
H66A H 0.4475 -0.5121 0.3072 0.133 Uiso 1 1 calc R U
H66B H 0.4438 -0.4274 0.3069 0.133 Uiso 1 1 calc R U
H66C H 0.3979 -0.4501 0.2682 0.133 Uiso 1 1 calc R U
C67 C 0.0889(14) -0.6423(12) 0.2150(6) 0.108(8) Uani 1 1 d . .
H67A H 0.0360 -0.6332 0.2070 0.162 Uiso 1 1 calc R U
H67B H 0.1178 -0.6888 0.2052 0.162 Uiso 1 1 calc R U
H67C H 0.1098 -0.6022 0.1975 0.162 Uiso 1 1 calc R U
C68 C 0.1526(15) 0.1490(11) 0.2442(6) 0.137(12) Uani 1 1 d . .
H68A H 0.1873 0.1757 0.2527 0.206 Uiso 1 1 calc R U
H68B H 0.1231 0.1340 0.2737 0.206 Uiso 1 1 calc R U
H68C H 0.1183 0.1810 0.2196 0.206 Uiso 1 1 calc R U
C69 C 0.0439(13) 0.0627(14) 0.1359(13) 0.170(15) Uani 1 1 d . .
H69A H 0.0426 0.1056 0.1510 0.255 Uiso 1 1 calc R U
H69B H 0.0492 0.0191 0.1614 0.255 Uiso 1 1 calc R U
H69C H -0.0032 0.0708 0.1192 0.255 Uiso 1 1 calc R U
O61 O 0.3122(13) -0.6822(12) 0.3428(9) 0.160(8) Uiso 1 1 d . .
N63 N 0.3497(15) -0.6612(14) 0.3184(9) 0.128(7) Uiso 1 1 d . .
O67 O 0.3768(15) -0.6171(16) 0.2992(10) 0.198(10) Uiso 1 1 d . .
O72 O 0.4088(18) -0.7363(18) 0.3074(11) 0.250(13) Uiso 1 1 d . .
O64 O -0.1548(6) -0.6409(6) 0.3106(5) 0.079(4) Uani 1 1 d . .
O75 O -0.0565(11) -0.6925(10) 0.2552(7) 0.145(6) Uani 1 1 d . U
C79 C -0.184(3) -0.679(2) 0.2793(16) 0.24(2) Uiso 1 1 d . .
H79A H -0.2192 -0.6431 0.2569 0.367 Uiso 1 1 calc R U
H79B H -0.2106 -0.7128 0.2995 0.367 Uiso 1 1 calc R U
H79C H -0.1423 -0.7064 0.2603 0.367 Uiso 1 1 calc R U
O10 O 0.8337(10) 0.1996(9) -0.0594(6) 0.120(5) Uiso 1 1 d D .
C13 C 0.9066(14) 0.1576(18) -0.0508(13) 0.188(14) Uiso 1 1 d D .
H13A H 0.9047 0.1116 -0.0291 0.283 Uiso 1 1 calc R U
H13B H 0.9338 0.1848 -0.0353 0.283 Uiso 1 1 calc R U
H13C H 0.9327 0.1466 -0.0821 0.283 Uiso 1 1 calc R U
C111 C 0.156(2) 0.4055(19) -0.0496(17) 0.28(2) Uiso 1 1 d D .
H11D H 0.1767 0.4487 -0.0599 0.423 Uiso 1 1 calc R U
H11E H 0.1491 0.3971 -0.0137 0.423 Uiso 1 1 calc R U
H11F H 0.1080 0.4137 -0.0646 0.423 Uiso 1 1 calc R U

loop_
_atom_site_aniso_label
_atom_site_aniso_U_11
_atom_site_aniso_U_22
_atom_site_aniso_U_33
_atom_site_aniso_U_23
_atom_site_aniso_U_13
_atom_site_aniso_U_12
Gd3 0.0198(2) 0.0201(2) 0.0145(2) 0.00115(17) -0.00238(17) -0.00899(18)
Gd8 0.0187(2) 0.0191(2) 0.0220(2) 0.00442(18) -0.00452(17) -0.00841(18)
Gd4 0.0248(2) 0.0202(2) 0.0233(2) 0.00198(19) -0.00558(19) -0.00812(19)
Gd2 0.0197(2) 0.0212(2) 0.0141(2) 0.00100(17) -0.00207(17) -0.00732(18)
Gd1 0.0215(2) 0.0302(3) 0.0213(2) 0.0023(2) -0.00047(18) -0.0038(2)
Gd7 0.0279(2) 0.0226(2) 0.0259(3) 0.00870(19) -0.0080(2) -0.0147(2)
Gd5 0.0187(2) 0.0196(2) 0.0143(2) 0.00123(17) -0.00311(16) -0.00779(17)
Gd6 0.0309(3) 0.0327(3) 0.0215(2) -0.0003(2) 0.0018(2) -0.0205(2)
Gd10 0.0176(2) 0.0193(2) 0.0223(2) 0.00427(18) -0.00335(17) -0.00651(18)
Gd12 0.0325(3) 0.0277(3) 0.0289(3) 0.0026(2) -0.0030(2) -0.0124(2)
Gd11 0.0192(2) 0.0189(2) 0.0225(2) 0.00562(18) -0.00222(18) -0.00831(18)
Gd9 0.0232(2) 0.0463(3) 0.0228(3) 0.0023(2) -0.0021(2) -0.0136(2)
Cu2 0.0303(6) 0.0222(6) 0.0265(6) -0.0050(5) -0.0036(5) -0.0121(5)
Cu1 0.0261(6) 0.0289(6) 0.0147(6) 0.0008(5) 0.0026(5) -0.0050(5)
Cu3 0.0219(6) 0.0275(6) 0.0188(6) 0.0024(5) -0.0065(4) -0.0114(5)
Cu6 0.0277(6) 0.0338(7) 0.0167(6) 0.0069(5) -0.0053(5) -0.0175(5)
Cu5 0.0166(5) 0.0331(7) 0.0240(6) 0.0045(5) -0.0061(5) -0.0082(5)
Cu4 0.0324(7) 0.0139(6) 0.0353(7) 0.0016(5) -0.0077(5) -0.0041(5)
O3 0.021(3) 0.037(4) 0.016(3) 0.006(3) -0.004(3) -0.017(3)
O4 0.026(3) 0.025(3) 0.016(3) 0.001(3) -0.002(3) -0.008(3)
O6 0.015(3) 0.018(3) 0.013(3) -0.001(2) -0.001(2) -0.001(2)
O7 0.028(4) 0.034(4) 0.026(4) 0.008(3) -0.010(3) -0.010(3)
O8 0.018(3) 0.032(4) 0.026(4) 0.004(3) -0.002(3) -0.015(3)
O9 0.028(4) 0.021(3) 0.025(4) 0.005(3) 0.001(3) -0.009(3)
N10 0.016(4) 0.024(4) 0.023(4) 0.010(3) -0.005(3) -0.009(3)
N11 0.028(4) 0.031(5) 0.036(5) 0.000(4) -0.008(4) -0.015(4)
O12 0.026(3) 0.023(3) 0.009(3) 0.001(2) -0.005(2) -0.010(3)
N13 0.034(5) 0.025(4) 0.020(4) 0.008(3) -0.006(3) -0.009(4)
O14 0.049(5) 0.057(6) 0.038(5) 0.025(4) -0.010(4) -0.023(4)
O15 0.031(4) 0.025(4) 0.028(4) 0.005(3) -0.015(3) 0.000(3)
O17 0.042(4) 0.031(4) 0.019(4) 0.002(3) -0.001(3) -0.008(3)
N18 0.022(4) 0.035(5) 0.021(4) 0.002(4) -0.003(3) -0.007(4)
O19 0.040(5) 0.047(5) 0.041(5) 0.004(4) -0.014(4) -0.015(4)
O20 0.044(5) 0.026(4) 0.041(4) 0.021(3) -0.011(4) -0.016(3)
O23 0.025(3) 0.016(3) 0.018(3) -0.002(2) 0.003(3) -0.011(3)
O28 0.057(5) 0.042(5) 0.052(5) 0.009(4) -0.001(4) -0.027(4)
O29 0.031(4) 0.033(4) 0.024(4) 0.003(3) -0.011(3) -0.020(3)
O31 0.022(3) 0.033(4) 0.013(3) -0.006(3) 0.004(2) -0.009(3)
O32 0.031(4) 0.046(5) 0.033(4) 0.003(4) 0.007(3) -0.017(4)
N35 0.030(4) 0.032(5) 0.016(4) 0.003(3) -0.001(3) -0.015(4)
O36 0.033(4) 0.029(4) 0.029(4) -0.004(3) 0.000(3) -0.018(3)
O37 0.056(5) 0.031(4) 0.048(5) -0.008(4) -0.020(4) -0.008(4)
O39 0.029(4) 0.081(7) 0.036(5) 0.012(5) -0.002(3) -0.016(4)
N40 0.028(4) 0.031(5) 0.024(4) 0.001(4) -0.004(3) -0.009(4)
O42 0.032(4) 0.032(4) 0.027(4) 0.006(3) -0.010(3) -0.013(3)
N43 0.019(4) 0.041(5) 0.033(5) 0.003(4) -0.004(3) -0.014(4)
N48 0.024(4) 0.027(5) 0.032(5) 0.010(4) -0.009(4) -0.011(4)
N49 0.022(4) 0.041(5) 0.027(5) 0.011(4) -0.010(4) -0.007(4)
O50 0.042(5) 0.046(5) 0.043(5) -0.005(4) -0.008(4) -0.019(4)
C76 0.027(5) 0.035(6) 0.015(5) 0.004(4) -0.008(4) -0.015(4)
C98 0.037(6) 0.047(7) 0.015(5) 0.007(5) -0.009(4) -0.011(5)
C107 0.027(5) 0.032(6) 0.035(6) 0.003(5) -0.014(4) -0.011(4)
C124 0.027(5) 0.033(6) 0.018(5) 0.009(4) -0.004(4) -0.014(4)
C136 0.049(7) 0.055(8) 0.028(6) 0.021(5) -0.012(5) -0.030(6)
C246 0.036(6) 0.039(6) 0.034(6) 0.007(5) -0.006(5) -0.022(5)
C251 0.029(5) 0.027(5) 0.028(5) 0.004(4) -0.011(4) -0.008(4)
O1 0.022(3) 0.018(3) 0.019(3) -0.003(3) -0.002(3) -0.002(3)
O2 0.020(3) 0.025(3) 0.015(3) 0.003(3) -0.002(2) -0.010(3)
O22 0.019(3) 0.032(4) 0.010(3) 0.004(3) -0.005(2) -0.011(3)
O41 0.021(3) 0.013(3) 0.026(3) -0.004(3) 0.006(3) -0.004(2)
O5 0.022(3) 0.025(3) 0.015(3) -0.002(3) -0.001(2) -0.011(3)
O45 0.027(3) 0.020(3) 0.022(3) 0.008(3) -0.001(3) -0.009(3)
O51 0.023(3) 0.026(4) 0.018(3) 0.002(3) 0.001(3) -0.010(3)
O52 0.028(4) 0.023(4) 0.032(4) -0.003(3) -0.002(3) -0.016(3)
O53 0.024(3) 0.031(4) 0.020(3) 0.003(3) -0.002(3) -0.014(3)
O11 0.030(4) 0.028(4) 0.018(3) 0.000(3) 0.000(3) -0.014(3)
O54 0.024(3) 0.030(4) 0.025(4) 0.000(3) -0.007(3) -0.006(3)
O13 0.046(5) 0.030(4) 0.032(4) -0.012(3) -0.001(3) -0.015(3)
O55 0.022(4) 0.027(4) 0.047(5) 0.000(3) -0.005(3) 0.001(3)
O56 0.024(4) 0.039(4) 0.024(4) 0.013(3) -0.004(3) -0.012(3)
O16 0.038(4) 0.039(4) 0.041(5) 0.016(4) -0.013(3) -0.024(4)
N1 0.025(4) 0.032(5) 0.016(4) 0.001(3) -0.011(3) -0.011(4)
O49 0.037(4) 0.034(4) 0.023(4) 0.009(3) -0.013(3) -0.013(3)
O57 0.025(3) 0.032(4) 0.024(4) -0.003(3) 0.004(3) -0.007(3)
O21 0.030(4) 0.046(5) 0.044(5) 0.005(4) 0.015(3) -0.017(4)
N22 0.037(5) 0.042(6) 0.021(5) 0.001(4) 0.004(4) -0.027(5)
O69 0.041(5) 0.037(5) 0.068(6) 0.015(4) -0.019(4) -0.025(4)
O24 0.047(5) 0.060(6) 0.032(5) 0.007(4) 0.000(4) -0.023(4)
O25 0.032(4) 0.025(4) 0.036(4) 0.005(3) -0.009(3) -0.002(3)
O26 0.026(4) 0.060(5) 0.033(4) -0.015(4) -0.012(3) 0.000(4)
O27 0.054(5) 0.042(5) 0.040(5) 0.017(4) 0.002(4) -0.021(4)
O58 0.035(4) 0.069(6) 0.028(4) 0.018(4) -0.009(3) -0.022(4)
N59 0.036(5) 0.032(5) 0.018(4) 0.008(4) -0.004(3) -0.019(4)
O30 0.039(5) 0.040(5) 0.030(4) 0.002(3) 0.003(3) -0.001(4)
N60 0.035(5) 0.027(4) 0.016(4) -0.005(3) -0.002(3) -0.012(4)
N61 0.040(5) 0.018(4) 0.023(4) 0.000(3) -0.005(4) -0.008(4)
O33 0.070(6) 0.054(6) 0.056(6) -0.020(5) 0.008(5) -0.041(5)
O34 0.050(5) 0.058(5) 0.029(4) -0.001(4) -0.010(4) -0.025(4)
O62 0.029(4) 0.034(4) 0.051(5) -0.006(4) 0.006(3) -0.003(3)
O63 0.058(5) 0.026(4) 0.061(6) -0.009(4) 0.034(4) -0.026(4)
O38 0.057(5) 0.065(6) 0.037(5) -0.012(4) 0.004(4) -0.026(5)
N64 0.033(5) 0.026(5) 0.030(5) -0.007(4) -0.007(4) 0.007(4)
O65 0.059(5) 0.032(4) 0.038(5) -0.003(4) -0.002(4) -0.024(4)
O66 0.027(4) 0.034(5) 0.079(6) 0.001(4) -0.018(4) -0.010(3)
N44 0.032(5) 0.015(4) 0.044(5) 0.002(4) -0.011(4) -0.008(4)
O46 0.096(8) 0.050(6) 0.041(5) -0.015(5) 0.009(5) -0.014(6)
O47 0.078(6) 0.037(5) 0.030(4) -0.006(4) -0.021(4) 0.021(4)
O40 0.038(4) 0.057(5) 0.049(5) -0.025(4) 0.000(4) -0.023(4)
N8 0.031(5) 0.037(5) 0.030(5) -0.007(4) -0.016(4) -0.010(4)
N9 0.028(5) 0.060(7) 0.043(6) -0.011(5) 0.007(4) -0.026(5)
N4 0.026(4) 0.029(5) 0.020(4) 0.003(3) -0.007(3) -0.008(4)
N41 0.030(5) 0.040(5) 0.028(5) 0.001(4) -0.003(4) -0.018(4)
N2 0.041(5) 0.038(5) 0.043(6) -0.014(4) -0.007(4) -0.026(4)
N67 0.038(5) 0.039(5) 0.020(4) -0.004(4) 0.006(4) -0.010(4)
O68 0.046(5) 0.073(6) 0.034(5) -0.010(4) 0.003(4) -0.022(5)
N69 0.052(6) 0.026(5) 0.030(5) -0.003(4) -0.006(4) -0.014(4)
N70 0.035(5) 0.046(6) 0.017(4) -0.005(4) -0.001(4) 0.009(4)
N71 0.022(4) 0.033(5) 0.041(5) 0.016(4) -0.010(4) -0.003(4)
N72 0.048(6) 0.025(5) 0.036(5) -0.006(4) -0.023(5) 0.004(4)
C21 0.022(5) 0.032(5) 0.020(5) 0.002(4) -0.008(4) -0.008(4)
C23 0.027(5) 0.055(7) 0.018(5) 0.000(5) 0.000(4) -0.017(5)
N73 0.043(6) 0.025(5) 0.049(6) 0.006(4) -0.016(5) -0.018(4)
O74 0.069(6) 0.031(5) 0.065(6) -0.002(4) -0.024(5) -0.018(4)
C28 0.027(6) 0.055(8) 0.039(7) -0.005(6) -0.011(5) -0.015(5)
O76 0.033(4) 0.065(6) 0.045(5) -0.001(4) 0.004(4) -0.029(4)
C31 0.030(5) 0.035(6) 0.019(5) 0.007(4) -0.002(4) -0.015(4)
N33 0.036(6) 0.043(6) 0.085(9) 0.019(6) -0.009(6) -0.003(5)
C34 0.027(5) 0.052(7) 0.030(6) -0.008(5) 0.000(4) -0.018(5)
C35 0.048(7) 0.045(7) 0.013(5) -0.001(4) 0.005(4) -0.024(5)
C40 0.016(5) 0.041(7) 0.053(7) 0.006(6) -0.010(5) -0.001(5)
N42 0.036(6) 0.035(6) 0.070(8) -0.004(5) -0.003(5) -0.012(5)
C44 0.021(5) 0.041(6) 0.045(7) -0.002(5) -0.008(5) -0.008(5)
O77 0.069(6) 0.075(7) 0.056(6) 0.006(5) 0.013(5) -0.050(6)
C47 0.025(6) 0.067(8) 0.033(6) 0.009(6) -0.012(5) -0.012(6)
C49 0.033(5) 0.036(6) 0.020(5) -0.002(4) -0.005(4) -0.011(5)
C50 0.033(6) 0.050(7) 0.033(6) 0.004(5) -0.008(5) -0.033(5)
N6 0.048(6) 0.051(6) 0.036(6) -0.017(5) -0.003(5) -0.018(5)
N3 0.056(6) 0.016(5) 0.057(6) 0.009(4) -0.024(5) -0.019(4)
O18 0.055(6) 0.079(7) 0.076(7) 0.022(6) 0.020(5) -0.037(5)
N5 0.028(5) 0.065(7) 0.039(6) 0.010(5) -0.007(4) 0.001(5)
O44 0.100(9) 0.129(10) 0.023(5) -0.002(5) -0.016(5) -0.051(8)
O48 0.078(8) 0.080(8) 0.065(7) -0.006(6) 0.005(6) -0.018(6)
C9 0.035(6) 0.023(5) 0.032(6) -0.002(4) -0.001(5) -0.006(4)
N7 0.098(10) 0.049(7) 0.036(6) -0.005(5) -0.022(6) -0.031(7)
C12 0.050(7) 0.036(6) 0.035(6) 0.012(5) -0.021(5) -0.005(5)
O60 0.044(5) 0.083(7) 0.054(6) -0.009(5) 0.028(5) -0.017(5)
O71 0.057(7) 0.095(9) 0.062(7) -0.003(6) -0.007(5) 0.010(6)
N15 0.040(6) 0.071(8) 0.034(6) -0.005(5) -0.005(5) -0.013(5)
C16 0.023(5) 0.043(6) 0.033(6) 0.001(5) 0.002(4) -0.015(5)
N17 0.044(6) 0.032(5) 0.048(7) -0.004(5) 0.000(5) -0.009(4)
C18 0.032(6) 0.053(7) 0.035(6) 0.002(5) -0.009(5) -0.017(5)
N12 0.042(6) 0.067(7) 0.024(5) -0.004(5) -0.003(4) -0.004(5)
C20 0.049(7) 0.064(8) 0.015(5) 0.000(5) -0.017(5) -0.018(6)
C73 0.030(5) 0.036(6) 0.028(6) 0.007(5) -0.006(4) -0.016(5)
N74 0.083(9) 0.031(6) 0.092(9) 0.030(6) -0.059(8) -0.031(6)
C75 0.043(7) 0.038(7) 0.046(7) -0.013(6) -0.008(5) -0.001(5)
N24 0.095(9) 0.022(5) 0.050(7) -0.007(5) -0.028(7) -0.015(6)
C25 0.034(6) 0.040(6) 0.021(5) -0.005(5) -0.002(4) -0.011(5)
C26 0.055(7) 0.013(5) 0.055(7) 0.010(5) -0.037(6) -0.008(5)
C27 0.027(6) 0.048(7) 0.057(8) -0.019(6) -0.001(5) -0.015(5)
C77 0.047(7) 0.027(6) 0.062(8) -0.002(6) -0.026(6) -0.002(5)
C29 0.054(8) 0.053(8) 0.024(6) -0.012(5) 0.007(5) -0.003(6)
N30 0.051(6) 0.042(6) 0.047(6) -0.001(5) -0.020(5) -0.013(5)
C78 0.058(8) 0.032(6) 0.055(8) -0.015(6) -0.006(6) -0.013(6)
O79 0.185(14) 0.021(5) 0.086(8) 0.000(5) -0.017(9) -0.028(7)
C33 0.056(7) 0.038(6) 0.037(6) -0.003(5) -0.013(5) -0.027(6)
C80 0.046(7) 0.054(8) 0.032(6) 0.022(5) -0.019(5) -0.035(6)
N14 0.057(7) 0.071(8) 0.033(6) -0.012(5) -0.017(5) -0.010(6)
C36 0.049(7) 0.055(8) 0.024(6) 0.005(5) -0.015(5) -0.021(6)
C37 0.045(7) 0.034(7) 0.075(10) -0.012(6) -0.018(7) 0.008(6)
C39 0.076(9) 0.040(7) 0.031(6) 0.010(5) 0.005(6) -0.025(7)
C81 0.045(7) 0.060(9) 0.052(8) -0.025(7) -0.007(6) -0.014(6)
C41 0.049(7) 0.035(7) 0.058(8) -0.022(6) -0.011(6) -0.002(6)
O70 0.117(11) 0.106(10) 0.071(8) 0.021(7) -0.030(7) -0.041(9)
O82 0.057(6) 0.065(7) 0.138(11) 0.011(7) -0.040(7) -0.043(6)
C83 0.046(7) 0.078(10) 0.036(7) -0.010(6) -0.010(6) -0.028(7)
C45 0.049(7) 0.041(7) 0.025(6) 0.009(5) -0.004(5) -0.017(5)
O84 0.072(8) 0.132(11) 0.066(7) 0.048(7) -0.038(6) -0.014(7)
C85 0.064(9) 0.036(7) 0.061(9) -0.023(6) -0.013(7) -0.018(6)
N86 0.045(7) 0.097(11) 0.057(8) -0.002(7) -0.003(6) -0.021(8)
C87 0.050(8) 0.060(9) 0.047(8) -0.026(7) -0.001(6) 0.018(7)
C88 0.047(7) 0.088(10) 0.037(7) -0.010(7) -0.016(6) -0.040(7)
O35 0.026(4) 0.028(4) 0.029(4) 0.010(3) -0.011(3) -0.010(3)
O43 0.129(10) 0.019(5) 0.091(8) -0.007(5) -0.036(7) 0.001(5)
C5 0.065(9) 0.070(9) 0.037(7) 0.014(6) -0.016(6) -0.047(8)
C6 0.054(8) 0.036(7) 0.069(9) -0.027(6) -0.006(7) -0.011(6)
C7 0.120(14) 0.060(9) 0.018(6) -0.002(6) 0.021(7) -0.023(9)
C8 0.082(11) 0.073(10) 0.029(7) -0.023(7) 0.022(7) -0.005(8)
C46 0.056(8) 0.049(8) 0.057(8) 0.006(6) -0.029(7) -0.031(6)
C10 0.078(10) 0.024(7) 0.069(10) -0.009(6) -0.015(8) 0.022(6)
C11 0.052(8) 0.047(8) 0.073(10) -0.008(7) -0.017(7) -0.015(6)
C48 0.065(9) 0.043(7) 0.037(7) -0.009(6) -0.003(6) 0.030(6)
N16 0.086(10) 0.139(14) 0.054(8) -0.063(9) 0.012(7) -0.042(10)
C51 0.092(12) 0.019(6) 0.091(12) -0.002(7) -0.032(10) -0.010(7)
C52 0.075(10) 0.044(8) 0.080(11) 0.018(7) -0.027(8) -0.031(7)
O59 0.139(14) 0.114(12) 0.146(15) -0.074(11) -0.026(11) 0.034(11)
C60 0.057(7) 0.064(7) 0.072(7) -0.037(6) -0.010(6) -0.020(6)
N21 0.21(2) 0.098(12) 0.056(9) -0.017(8) -0.043(11) -0.073(13)
C63 0.050(8) 0.087(11) 0.037(7) 0.019(7) -0.006(6) -0.031(8)
C64 0.045(8) 0.070(10) 0.059(9) -0.012(7) -0.009(6) -0.011(7)
C22 0.108(15) 0.033(8) 0.102(14) -0.018(9) -0.039(12) 0.023(9)
C24 0.115(10) 0.102(10) 0.107(10) -0.013(8) -0.008(8) -0.028(8)
C65 0.076(11) 0.040(8) 0.096(13) -0.001(8) 0.009(9) -0.007(8)
C66 0.062(10) 0.136(17) 0.085(13) -0.035(12) 0.025(9) -0.053(11)
C67 0.17(2) 0.114(16) 0.051(10) -0.061(11) -0.006(12) -0.028(15)
C68 0.22(3) 0.087(14) 0.040(9) -0.019(9) 0.014(13) 0.076(16)
C69 0.096(18) 0.11(2) 0.30(4) -0.06(2) 0.09(2) -0.044(15)
O64 0.063(6) 0.068(7) 0.111(9) 0.040(6) -0.035(6) -0.051(6)
O75 0.175(10) 0.130(9) 0.152(10) -0.029(8) -0.064(8) -0.055(8)

loop_
_atom_type_symbol
_atom_type_description
_atom_type_scat_dispersion_real
_atom_type_scat_dispersion_imag
_atom_type_scat_source
C C 0.0033 0.0016 'International Tables Vol C Tables 4.2.6.8 and 6.1.1.4'
H H 0.0000 0.0000 'International Tables Vol C Tables 4.2.6.8 and 6.1.1.4'
Cl Cl 0.1484 0.1585 'International Tables Vol C Tables 4.2.6.8 and 6.1.1.4'
Cu Cu 0.3201 1.2651 'International Tables Vol C Tables 4.2.6.8 and 6.1.1.4'
Gd Gd -0.1653 3.9035 'International Tables Vol C Tables 4.2.6.8 and 6.1.1.4'
N N 0.0061 0.0033 'International Tables Vol C Tables 4.2.6.8 and 6.1.1.4'
O O 0.0106 0.0060 'International Tables Vol C Tables 4.2.6.8 and 6.1.1.4'

loop_
_geom_angle_atom_site_label_1
_geom_angle_atom_site_label_2
_geom_angle_atom_site_label_3
_geom_angle
_geom_angle_site_symmetry_1
_geom_angle_site_symmetry_3
O56 Gd3 O22 143.1(2) . .
O56 Gd3 O12 81.1(2) . .
O22 Gd3 O12 110.5(2) . .
O56 Gd3 O6 142.5(2) . .
O22 Gd3 O6 72.20(19) . .
O12 Gd3 O6 71.0(2) . .
O56 Gd3 O5 80.7(2) . .
O22 Gd3 O5 71.3(2) . .
O12 Gd3 O5 70.8(2) . .
O6 Gd3 O5 111.7(2) . .
O56 Gd3 O29 72.8(2) . .
O22 Gd3 O29 143.4(2) . .
O12 Gd3 O29 74.7(2) . .
O6 Gd3 O29 76.0(2) . .
O5 Gd3 O29 139.1(2) . .
O56 Gd3 O1 72.6(2) . .
O22 Gd3 O1 78.6(2) . .
O12 Gd3 O1 142.3(2) . .
O6 Gd3 O1 143.09(19) . .
O5 Gd3 O1 78.5(2) . .
O29 Gd3 O1 120.3(2) . .
O56 Gd3 N61 107.8(3) . .
O22 Gd3 N61 83.3(2) . .
O12 Gd3 N61 144.5(2) . .
O6 Gd3 N61 83.4(2) . .
O5 Gd3 N61 143.6(2) . .
O29 Gd3 N61 75.5(2) . .
O1 Gd3 N61 71.0(2) . .
O56 Gd3 Gd6 33.08(17) . .
O22 Gd3 Gd6 115.23(14) . .
O12 Gd3 Gd6 110.82(14) . .
O6 Gd3 Gd6 169.76(14) . .
O5 Gd3 Gd6 78.00(14) . .
O29 Gd3 Gd6 94.64(15) . .
O1 Gd3 Gd6 39.54(14) . .
N61 Gd3 Gd6 90.36(18) . .
O56 Gd3 Gd2 169.29(19) . .
O22 Gd3 Gd2 35.87(14) . .
O12 Gd3 Gd2 90.11(14) . .
O6 Gd3 Gd2 36.36(13) . .
O5 Gd3 Gd2 90.72(14) . .
O29 Gd3 Gd2 110.89(15) . .
O1 Gd3 Gd2 112.11(14) . .
N61 Gd3 Gd2 82.86(19) . .
Gd6 Gd3 Gd2 150.792(16) . .
O56 Gd3 Gd5 113.36(17) . 2_655
O22 Gd3 Gd5 90.77(15) . 2_655
O12 Gd3 Gd5 35.27(14) . 2_655
O6 Gd3 Gd5 35.80(14) . 2_655
O5 Gd3 Gd5 90.42(14) . 2_655
O29 Gd3 Gd5 72.99(15) . 2_655
O1 Gd3 Gd5 166.62(14) . 2_655
N61 Gd3 Gd5 116.21(18) . 2_655
Gd6 Gd3 Gd5 145.445(17) . 2_655
Gd2 Gd3 Gd5 59.971(12) . 2_655
O56 Gd3 Gd5 113.15(17) . .
O22 Gd3 Gd5 35.94(15) . .
O12 Gd3 Gd5 90.07(14) . .
O6 Gd3 Gd5 91.92(13) . .
O5 Gd3 Gd5 35.37(14) . .
O29 Gd3 Gd5 162.89(15) . .
O1 Gd3 Gd5 76.54(14) . .
N61 Gd3 Gd5 115.59(19) . .
Gd6 Gd3 Gd5 98.105(15) . .
Gd2 Gd3 Gd5 60.456(12) . .
Gd5 Gd3 Gd5 90.090(13) 2_655 .
O8 Gd8 O11 83.2(2) . .
O8 Gd8 O23 142.9(2) . .
O11 Gd8 O23 112.1(2) . .
O8 Gd8 O51 145.0(2) . .
O11 Gd8 O51 73.8(2) . .
O23 Gd8 O51 71.5(2) . .
O8 Gd8 O41 82.1(2) . .
O11 Gd8 O41 71.0(2) . .
O23 Gd8 O41 72.5(2) . .
O51 Gd8 O41 113.5(2) . .
O8 Gd8 O45 72.0(2) . .
O11 Gd8 O45 143.2(2) . .
O23 Gd8 O45 76.8(2) . .
O51 Gd8 O45 139.6(2) . .
O41 Gd8 O45 78.8(2) . .
O8 Gd8 N44 105.3(3) . .
O11 Gd8 N44 141.3(3) . .
O23 Gd8 N44 83.9(3) . .
O51 Gd8 N44 79.1(2) . .
O41 Gd8 N44 146.8(2) . .
O45 Gd8 N44 73.2(2) . .
O8 Gd8 O19 73.9(2) . .
O11 Gd8 O19 73.8(2) . .
O23 Gd8 O19 141.8(2) . .
O51 Gd8 O19 74.5(2) . .
O41 Gd8 O19 139.1(2) . .
O45 Gd8 O19 122.3(2) . .
N44 Gd8 O19 72.8(3) . .
O8 Gd8 Cu4 89.97(17) . .
O11 Gd8 Cu4 173.18(16) . .
O23 Gd8 Cu4 73.16(14) . .
O51 Gd8 Cu4 112.54(16) . .
O41 Gd8 Cu4 107.60(14) . .
O45 Gd8 Cu4 32.09(15) . .
N44 Gd8 Cu4 41.53(19) . .
O19 Gd8 Cu4 104.97(19) . .
O8 Gd8 Gd11 116.82(17) . .
O11 Gd8 Gd11 36.81(15) . .
O23 Gd8 Gd11 90.68(14) . .
O51 Gd8 Gd11 37.05(16) . .
O41 Gd8 Gd11 91.05(14) . .
O45 Gd8 Gd11 165.74(14) . .
N44 Gd8 Gd11 112.74(19) . .
O19 Gd8 Gd11 71.90(18) . .
Cu4 Gd8 Gd11 149.59(3) . .
O8 Gd8 Gd7 34.08(17) . .
O11 Gd8 Gd7 113.15(15) . .
O23 Gd8 Gd7 112.31(14) . .
O51 Gd8 Gd7 168.34(15) . .
O41 Gd8 Gd7 78.00(14) . .
O45 Gd8 Gd7 37.96(15) . .
N44 Gd8 Gd7 90.23(18) . .
O19 Gd8 Gd7 97.94(18) . .
Cu4 Gd8 Gd7 60.19(2) . .
Gd11 Gd8 Gd7 149.511(17) . .
O8 Gd8 Gd11 114.64(16) . 2_546
O11 Gd8 Gd11 90.37(15) . 2_546
O23 Gd8 Gd11 36.57(15) . 2_546
O51 Gd8 Gd11 91.92(14) . 2_546
O41 Gd8 Gd11 35.95(14) . 2_546
O45 Gd8 Gd11 76.35(14) . 2_546
N44 Gd8 Gd11 117.9(2) . 2_546
O19 Gd8 Gd11 161.36(19) . 2_546
Cu4 Gd8 Gd11 91.93(2) . 2_546
Gd11 Gd8 Gd11 89.549(14) . 2_546
Gd7 Gd8 Gd11 97.276(14) . 2_546
O53 Gd4 O42 91.4(2) . .
O53 Gd4 O36 81.2(2) . .
O42 Gd4 O36 150.9(2) . .
O53 Gd4 O2 72.5(2) . .
O42 Gd4 O2 78.7(2) . .
O36 Gd4 O2 72.2(2) . .
O53 Gd4 O62 144.8(2) . .
O42 Gd4 O62 84.2(3) . .
O36 Gd4 O62 85.9(3) . .
O2 Gd4 O62 72.3(2) . .
O53 Gd4 O37 138.2(3) . .
O42 Gd4 O37 76.2(2) . .
O36 Gd4 O37 126.9(2) . .
O2 Gd4 O37 139.9(2) . .
O62 Gd4 O37 74.4(3) . .
O53 Gd4 O33 74.2(3) . .
O42 Gd4 O33 122.0(3) . .
O36 Gd4 O33 83.2(3) . .
O2 Gd4 O33 141.0(3) . .
O62 Gd4 O33 136.6(3) . .
O37 Gd4 O33 79.1(3) . .
O53 Gd4 O74 135.8(3) . .
O42 Gd4 O74 123.8(3) . .
O36 Gd4 O74 78.2(3) . .
O2 Gd4 O74 134.5(3) . .
O62 Gd4 O74 71.8(3) . .
O37 Gd4 O74 49.0(3) . .
O33 Gd4 O74 64.8(3) . .
O53 Gd4 O14 70.8(2) . .
O42 Gd4 O14 73.2(3) . .
O36 Gd4 O14 128.9(2) . .
O2 Gd4 O14 132.5(3) . .
O62 Gd4 O14 139.1(3) . .
O37 Gd4 O14 67.4(3) . .
O33 Gd4 O14 48.9(3) . .
O74 Gd4 O14 93.0(3) . .
O53 Gd4 N30 142.2(3) . .
O42 Gd4 N30 100.2(3) . .
O36 Gd4 N30 102.8(3) . .
O2 Gd4 N30 144.9(3) . .
O62 Gd4 N30 72.6(3) . .
O37 Gd4 N30 24.4(2) . .
O33 Gd4 N30 69.1(3) . .
O74 Gd4 N30 24.6(3) . .
O14 Gd4 N30 78.4(3) . .
O53 Gd4 Gd5 33.83(15) . .
O42 Gd4 Gd5 83.37(17) . .
O36 Gd4 Gd5 74.81(17) . .
O2 Gd4 Gd5 38.73(14) . .
O62 Gd4 Gd5 111.08(18) . .
O37 Gd4 Gd5 158.25(18) . .
O33 Gd4 Gd5 106.3(2) . .
O74 Gd4 Gd5 152.51(19) . .
O14 Gd4 Gd5 99.8(2) . .
N30 Gd4 Gd5 175.21(19) . .
O54 Gd2 O22 79.7(2) . .
O54 Gd2 O5 141.8(2) . 2_655
O22 Gd2 O5 111.3(2) . 2_655
O54 Gd2 O6 143.7(2) . .
O22 Gd2 O6 72.3(2) . .
O5 Gd2 O6 71.8(2) 2_655 .
O54 Gd2 O12 79.4(2) . 2_655
O22 Gd2 O12 71.1(2) . 2_655
O5 Gd2 O12 70.9(2) 2_655 2_655
O6 Gd2 O12 111.6(2) . 2_655
O54 Gd2 O4 73.5(2) . .
O22 Gd2 O4 143.4(2) . .
O5 Gd2 O4 78.1(2) 2_655 .
O6 Gd2 O4 141.2(2) . .
O12 Gd2 O4 79.7(2) 2_655 .
O54 Gd2 O13 73.4(2) . .
O22 Gd2 O13 74.5(2) . .
O5 Gd2 O13 144.2(2) 2_655 .
O6 Gd2 O13 77.2(2) . .
O12 Gd2 O13 139.2(2) 2_655 .
O4 Gd2 O13 119.2(2) . .
O54 Gd2 N59 111.3(3) . .
O22 Gd2 N59 142.8(2) . .
O5 Gd2 N59 82.5(2) 2_655 .
O6 Gd2 N59 80.4(2) . .
O12 Gd2 N59 144.4(2) 2_655 .
O4 Gd2 N59 71.8(2) . .
O13 Gd2 N59 75.1(3) . .
O54 Gd2 Cu1 93.24(17) . .
O22 Gd2 Cu1 172.93(15) . .
O5 Gd2 Cu1 74.20(14) 2_655 .
O6 Gd2 Cu1 114.29(14) . .
O12 Gd2 Cu1 107.51(14) 2_655 .
O4 Gd2 Cu1 31.53(14) . .
O13 Gd2 Cu1 103.83(17) . .
N59 Gd2 Cu1 40.56(18) . .
O54 Gd2 Gd1 34.08(16) . .
O22 Gd2 Gd1 111.43(14) . .
O5 Gd2 Gd1 114.62(14) 2_655 .
O6 Gd2 Gd1 169.17(14) . .
O12 Gd2 Gd1 79.09(15) 2_655 .
O4 Gd2 Gd1 39.53(15) . .
O13 Gd2 Gd1 93.83(18) . .
N59 Gd2 Gd1 91.58(19) . .
Cu1 Gd2 Gd1 61.62(2) . .
O54 Gd2 Gd3 112.91(16) . .
O22 Gd2 Gd3 35.74(14) . .
O5 Gd2 Gd3 91.10(14) 2_655 .
O6 Gd2 Gd3 36.56(14) . .
O12 Gd2 Gd3 90.47(14) 2_655 .
O4 Gd2 Gd3 167.27(15) . .
O13 Gd2 Gd3 73.47(17) . .
N59 Gd2 Gd3 113.80(18) . .
Cu1 Gd2 Gd3 150.85(2) . .
Gd1 Gd2 Gd3 146.487(16) . .
O54 Gd2 Gd5 167.94(17) . 2_655
O22 Gd2 Gd5 91.09(15) . 2_655
O5 Gd2 Gd5 35.74(14) 2_655 2_655
O6 Gd2 Gd5 36.07(14) . 2_655
O12 Gd2 Gd5 90.33(15) 2_655 2_655
O4 Gd2 Gd5 111.10(15) . 2_655
O13 Gd2 Gd5 111.87(18) . 2_655
N59 Gd2 Gd5 80.7(2) . 2_655
Cu1 Gd2 Gd5 95.87(2) . 2_655
Gd1 Gd2 Gd5 149.885(16) . 2_655
Gd3 Gd2 Gd5 60.428(12) . 2_655
O54 Gd1 O47 92.5(3) . .
O54 Gd1 O7 82.6(2) . .
O47 Gd1 O7 145.9(2) . .
O54 Gd1 O77 150.7(3) . .
O47 Gd1 O77 82.9(4) . .
O7 Gd1 O77 85.2(3) . .
O54 Gd1 O4 74.2(2) . .
O47 Gd1 O4 75.8(2) . .
O7 Gd1 O4 70.4(2) . .
O77 Gd1 O4 76.6(3) . .
O54 Gd1 O30 78.1(2) . .
O47 Gd1 O30 135.1(3) . .
O7 Gd1 O30 77.0(2) . .
O77 Gd1 O30 124.7(3) . .
O4 Gd1 O30 139.2(2) . .
O54 Gd1 O71 119.8(4) . .
O47 Gd1 O71 71.5(3) . .
O7 Gd1 O71 139.3(3) . .
O77 Gd1 O71 86.3(4) . .
O4 Gd1 O71 144.6(3) . .
O30 Gd1 O71 75.7(3) . .
O54 Gd1 O39 126.3(2) . .
O47 Gd1 O39 131.9(3) . .
O7 Gd1 O39 74.4(3) . .
O77 Gd1 O39 75.0(3) . .
O4 Gd1 O39 136.1(3) . .
O30 Gd1 O39 49.9(3) . .
O71 Gd1 O39 65.0(3) . .
O54 Gd1 O48 71.5(3) . .
O47 Gd1 O48 67.6(3) . .
O7 Gd1 O48 139.5(3) . .
O77 Gd1 O48 131.2(4) . .
O4 Gd1 O48 127.6(3) . .
O30 Gd1 O48 67.8(3) . .
O71 Gd1 O48 48.5(4) . .
O39 Gd1 O48 96.2(4) . .
O54 Gd1 N86 94.7(3) . .
O47 Gd1 N86 67.9(3) . .
O7 Gd1 N86 146.0(3) . .
O77 Gd1 N86 110.1(4) . .
O4 Gd1 N86 141.5(3) . .
O30 Gd1 N86 69.3(3) . .
O71 Gd1 N86 25.2(3) . .
O39 Gd1 N86 80.3(3) . .
O48 Gd1 N86 23.3(3) . .
O54 Gd1 N5 102.6(3) . .
O47 Gd1 N5 138.4(3) . .
O7 Gd1 N5 75.2(3) . .
O77 Gd1 N5 99.9(3) . .
O4 Gd1 N5 145.6(3) . .
O30 Gd1 N5 25.1(3) . .
O71 Gd1 N5 67.3(3) . .
O39 Gd1 N5 24.9(3) . .
O48 Gd1 N5 80.7(3) . .
N86 Gd1 N5 72.4(3) . .
O54 Gd1 Gd2 34.96(16) . .
O47 Gd1 Gd2 81.1(2) . .
O7 Gd1 Gd2 75.66(16) . .
O77 Gd1 Gd2 115.9(3) . .
O4 Gd1 Gd2 39.31(14) . .
O30 Gd1 Gd2 109.44(18) . .
O71 Gd1 Gd2 142.4(3) . .
O39 Gd1 Gd2 146.98(19) . .
O48 Gd1 Gd2 97.5(3) . .
N86 Gd1 Gd2 119.7(3) . .
N5 Gd1 Gd2 130.94(19) . .
O20 Gd7 O35 151.2(2) . .
O20 Gd7 O8 89.0(3) . .
O35 Gd7 O8 82.7(2) . .
O20 Gd7 O45 79.2(2) . .
O35 Gd7 O45 72.0(2) . .
O8 Gd7 O45 72.3(2) . .
O20 Gd7 O50 83.1(3) . .
O35 Gd7 O50 88.0(3) . .
O8 Gd7 O50 144.8(2) . .
O45 Gd7 O50 72.6(2) . .
O20 Gd7 O69 76.8(3) . .
O35 Gd7 O69 127.0(2) . .
O8 Gd7 O69 136.2(3) . .
O45 Gd7 O69 141.5(3) . .
O50 Gd7 O69 75.0(3) . .
O20 Gd7 O58 124.7(3) . .
O35 Gd7 O58 79.4(2) . .
O8 Gd7 O58 74.1(2) . .
O45 Gd7 O58 137.9(2) . .
O50 Gd7 O58 137.2(3) . .
O69 Gd7 O58 80.5(3) . .
O20 Gd7 O66 124.4(3) . .
O35 Gd7 O66 77.1(2) . .
O8 Gd7 O66 138.7(3) . .
O45 Gd7 O66 131.8(3) . .
O50 Gd7 O66 70.3(3) . .
O69 Gd7 O66 49.9(3) . .
O58 Gd7 O66 67.1(3) . .
O20 Gd7 O27 75.2(3) . .
O35 Gd7 O27 126.2(3) . .
O8 Gd7 O27 69.5(2) . .
O45 Gd7 O27 133.8(2) . .
O50 Gd7 O27 139.4(3) . .
O69 Gd7 O27 66.9(3) . .
O58 Gd7 O27 49.5(3) . .
O66 Gd7 O27 94.4(3) . .
O20 Gd7 N42 100.5(3) . .
O35 Gd7 N42 102.2(3) . .
O8 Gd7 N42 144.4(3) . .
O45 Gd7 N42 143.1(3) . .
O50 Gd7 N42 70.8(3) . .
O69 Gd7 N42 24.8(3) . .
O58 Gd7 N42 72.3(3) . .
O66 Gd7 N42 25.1(3) . .
O27 Gd7 N42 79.9(3) . .
O20 Gd7 N22 99.7(3) . .
O35 Gd7 N22 102.9(3) . .
O8 Gd7 N22 69.3(2) . .
O45 Gd7 N22 141.6(2) . .
O50 Gd7 N22 145.8(2) . .
O69 Gd7 N22 72.6(3) . .
O58 Gd7 N22 24.9(2) . .
O66 Gd7 N22 80.6(3) . .
O27 Gd7 N22 24.6(2) . .
N42 Gd7 N22 75.2(3) . .
O20 Gd7 Gd8 83.40(18) . .
O35 Gd7 Gd8 74.45(16) . .
O8 Gd7 Gd8 33.52(15) . .
O45 Gd7 Gd8 38.73(16) . .
O50 Gd7 Gd8 111.30(18) . .
O69 Gd7 Gd8 158.44(18) . .
O58 Gd7 Gd8 104.37(19) . .
O66 Gd7 Gd8 151.41(18) . .
O27 Gd7 Gd8 99.95(19) . .
N42 Gd7 Gd8 175.8(2) . .
N22 Gd7 Gd8 102.84(16) . .
O53 Gd5 O12 141.3(2) . 2_655
O53 Gd5 O5 83.2(2) . .
O12 Gd5 O5 110.1(2) 2_655 .
O53 Gd5 O6 145.7(2) . 2_655
O12 Gd5 O6 71.2(2) 2_655 2_655
O5 Gd5 O6 71.7(2) . 2_655
O53 Gd5 O22 80.1(2) . .
O12 Gd5 O22 71.1(2) 2_655 .
O5 Gd5 O22 71.1(2) . .
O6 Gd5 O22 111.8(2) 2_655 .
O53 Gd5 O17 74.2(2) . .
O12 Gd5 O17 143.7(2) 2_655 .
O5 Gd5 O17 74.8(2) . .
O6 Gd5 O17 76.9(2) 2_655 .
O22 Gd5 O17 139.2(2) . .
O53 Gd5 O2 71.8(2) . .
O12 Gd5 O2 77.5(2) 2_655 .
O5 Gd5 O2 143.7(2) . .
O6 Gd5 O2 140.55(19) 2_655 .
O22 Gd5 O2 78.8(2) . .
O17 Gd5 O2 120.7(2) . .
O53 Gd5 N1 108.3(2) . .
O12 Gd5 N1 83.7(2) 2_655 .
O5 Gd5 N1 142.1(2) . .
O6 Gd5 N1 80.6(2) 2_655 .
O22 Gd5 N1 145.3(2) . .
O17 Gd5 N1 74.1(2) . .
O2 Gd5 N1 72.5(2) . .
O53 Gd5 Cu3 90.91(16) . .
O12 Gd5 Cu3 74.32(14) 2_655 .
O5 Gd5 Cu3 174.12(15) . .
O6 Gd5 Cu3 113.84(14) 2_655 .
O22 Gd5 Cu3 107.57(15) . .
O17 Gd5 Cu3 104.00(17) . .
O2 Gd5 Cu3 32.16(14) . .
N1 Gd5 Cu3 40.70(19) . .
O53 Gd5 Gd4 33.71(16) . .
O12 Gd5 Gd4 112.77(15) 2_655 .
O5 Gd5 Gd4 113.66(15) . .
O6 Gd5 Gd4 170.20(14) 2_655 .
O22 Gd5 Gd4 77.94(15) . .
O17 Gd5 Gd4 96.22(16) . .
O2 Gd5 Gd4 38.16(14) . .
N1 Gd5 Gd4 90.84(18) . .
Cu3 Gd5 Gd4 60.57(2) . .
O53 Gd5 Gd2 116.34(16) . 2_655
O12 Gd5 Gd2 89.82(15) 2_655 2_655
O5 Gd5 Gd2 35.71(15) . 2_655
O6 Gd5 Gd2 36.01(14) 2_655 2_655
O22 Gd5 Gd2 90.57(15) . 2_655
O17 Gd5 Gd2 73.79(16) . 2_655
O2 Gd5 Gd2 165.48(13) . 2_655
N1 Gd5 Gd2 113.43(19) . 2_655
Cu3 Gd5 Gd2 149.86(2) . 2_655
Gd4 Gd5 Gd2 148.977(15) . 2_655
O53 Gd5 Gd3 169.98(15) . 2_655
O12 Gd5 Gd3 35.33(15) 2_655 2_655
O5 Gd5 Gd3 90.28(15) . 2_655
O6 Gd5 Gd3 35.94(14) 2_655 2_655
O22 Gd5 Gd3 90.61(15) . 2_655
O17 Gd5 Gd3 111.54(16) . 2_655
O2 Gd5 Gd3 110.17(14) . 2_655
N1 Gd5 Gd3 81.46(18) . 2_655
Cu3 Gd5 Gd3 95.47(2) . 2_655
Gd4 Gd5 Gd3 147.593(16) . 2_655
Gd2 Gd5 Gd3 59.601(12) 2_655 2_655
O56 Gd6 O40 96.5(3) . .
O56 Gd6 O31 86.4(2) . 2_655
O40 Gd6 O31 146.2(2) . 2_655
O56 Gd6 O28 158.2(3) . .
O40 Gd6 O28 78.3(3) . .
O31 Gd6 O28 86.6(3) 2_655 .
O56 Gd6 O1 74.4(2) . .
O40 Gd6 O1 77.5(2) . .
O31 Gd6 O1 70.9(2) 2_655 .
O28 Gd6 O1 83.8(2) . .
O56 Gd6 O10 93.0(4) . .
O40 Gd6 O10 65.5(4) . .
O31 Gd6 O10 148.1(4) 2_655 .
O28 Gd6 O10 103.8(4) . .
O1 Gd6 O10 139.4(4) . .
O56 Gd6 O21 125.3(3) . .
O40 Gd6 O21 124.5(3) . .
O31 Gd6 O21 78.0(2) 2_655 .
O28 Gd6 O21 73.1(3) . .
O1 Gd6 O21 142.1(2) . .
O10 Gd6 O21 76.4(4) . .
O56 Gd6 O32 75.9(2) . .
O40 Gd6 O32 134.8(3) . .
O31 Gd6 O32 78.6(2) 2_655 .
O28 Gd6 O32 122.7(3) . .
O1 Gd6 O32 138.2(2) . .
O10 Gd6 O32 70.4(4) . .
O21 Gd6 O32 49.8(2) . .
O56 Gd6 Gd3 34.14(17) . .
O40 Gd6 Gd3 86.4(2) . .
O31 Gd6 Gd3 77.36(15) 2_655 .
O28 Gd6 Gd3 124.1(2) . .
O1 Gd6 Gd3 40.33(14) . .
O10 Gd6 Gd3 117.9(4) . .
O21 Gd6 Gd3 148.68(19) . .
O32 Gd6 Gd3 106.12(16) . .
O57 Gd10 O23 80.4(2) . 2_546
O57 Gd10 O41 143.3(2) . .
O23 Gd10 O41 110.6(2) 2_546 .
O57 Gd10 O51 142.9(2) . 2_546
O23 Gd10 O51 71.7(2) 2_546 2_546
O41 Gd10 O51 71.4(2) . 2_546
O57 Gd10 O11 80.8(2) . .
O23 Gd10 O11 71.4(2) 2_546 .
O41 Gd10 O11 70.7(2) . .
O51 Gd10 O11 111.5(2) 2_546 .
O57 Gd10 O3 72.6(2) . .
O23 Gd10 O3 141.7(2) 2_546 .
O41 Gd10 O3 78.9(2) . .
O51 Gd10 O3 142.9(2) 2_546 .
O11 Gd10 O3 77.8(2) . .
O57 Gd10 O55 73.6(2) . .
O23 Gd10 O55 74.3(2) 2_546 .
O41 Gd10 O55 142.7(2) . .
O51 Gd10 O55 75.7(2) 2_546 .
O11 Gd10 O55 139.9(2) . .
O3 Gd10 O55 121.2(2) . .
O57 Gd10 N48 110.9(3) . .
O23 Gd10 N48 142.9(2) 2_546 .
O41 Gd10 N48 81.9(3) . .
O51 Gd10 N48 80.4(2) 2_546 .
O11 Gd10 N48 143.7(2) . .
O3 Gd10 N48 73.8(2) . .
O55 Gd10 N48 75.5(2) . .
O57 Gd10 Cu5 92.67(16) . .
O23 Gd10 Cu5 172.79(14) 2_546 .
O41 Gd10 Cu5 73.96(15) . .
O51 Gd10 Cu5 115.42(15) 2_546 .
O11 Gd10 Cu5 105.79(15) . .
O3 Gd10 Cu5 32.23(14) . .
O55 Gd10 Cu5 105.72(16) . .
N48 Gd10 Cu5 41.87(18) . .
O57 Gd10 Gd9 32.93(16) . .
O23 Gd10 Gd9 110.42(14) 2_546 .
O41 Gd10 Gd9 116.09(14) . .
O51 Gd10 Gd9 169.40(15) 2_546 .
O11 Gd10 Gd9 78.69(15) . .
O3 Gd10 Gd9 39.80(15) . .
O55 Gd10 Gd9 94.69(17) . .
N48 Gd10 Gd9 93.03(19) . .
Cu5 Gd10 Gd9 62.38(2) . .
O57 Gd10 Gd11 167.79(16) . 2_546
O23 Gd10 Gd11 89.66(14) 2_546 2_546
O41 Gd10 Gd11 35.49(14) . 2_546
O51 Gd10 Gd11 36.05(15) 2_546 2_546
O11 Gd10 Gd11 89.37(15) . 2_546
O3 Gd10 Gd11 112.48(16) . 2_546
O55 Gd10 Gd11 110.67(18) . 2_546
N48 Gd10 Gd11 81.3(2) . 2_546
Cu5 Gd10 Gd11 96.98(2) . 2_546
Gd9 Gd10 Gd11 151.410(17) . 2_546
O57 Gd10 Gd8 113.45(16) . 2_546
O23 Gd10 Gd8 35.69(14) 2_546 2_546
O41 Gd10 Gd8 89.91(14) . 2_546
O51 Gd10 Gd8 36.07(15) 2_546 2_546
O11 Gd10 Gd8 90.22(15) . 2_546
O3 Gd10 Gd8 165.69(16) . 2_546
O55 Gd10 Gd8 73.03(16) . 2_546
N48 Gd10 Gd8 113.76(18) . 2_546
Cu5 Gd10 Gd8 151.46(2) . 2_546
Gd9 Gd10 Gd8 145.545(17) . 2_546
Gd11 Gd10 Gd8 58.994(12) 2_546 2_546
O52 Gd12 O16 92.2(3) . .
O52 Gd12 O25 81.1(2) . 2_546
O16 Gd12 O25 145.2(2) . 2_546
O52 Gd12 O38 147.0(3) . .
O16 Gd12 O38 82.8(3) . .
O25 Gd12 O38 84.7(3) 2_546 .
O52 Gd12 O9 73.5(2) . .
O16 Gd12 O9 76.1(2) . .
O25 Gd12 O9 69.3(2) 2_546 .
O38 Gd12 O9 73.7(3) . .
O52 Gd12 O75 131.0(5) . .
O16 Gd12 O75 72.7(5) . .
O25 Gd12 O75 135.7(5) 2_546 .
O38 Gd12 O75 78.6(5) . .
O9 Gd12 O75 140.3(5) . .
O52 Gd12 O65 78.3(2) . .
O16 Gd12 O65 135.0(3) . .
O25 Gd12 O65 77.2(3) 2_546 .
O38 Gd12 O65 127.0(3) . .
O9 Gd12 O65 138.8(2) . .
O75 Gd12 O65 80.9(5) . .
O52 Gd12 O46 126.4(3) . .
O16 Gd12 O46 134.0(3) . .
O25 Gd12 O46 73.2(3) 2_546 .
O38 Gd12 O46 76.4(3) . .
O9 Gd12 O46 133.4(3) . .
O75 Gd12 O46 63.2(5) . .
O65 Gd12 O46 50.8(3) . .
O52 Gd12 O64 75.1(4) . .
O16 Gd12 O64 66.1(3) . .
O25 Gd12 O64 141.7(3) 2_546 .
O38 Gd12 O64 130.2(3) . .
O9 Gd12 O64 129.0(3) . .
O75 Gd12 O64 56.1(6) . .
O65 Gd12 O64 69.0(3) . .
O46 Gd12 O64 97.6(4) . .
O52 Gd12 N24 103.2(3) . .
O16 Gd12 N24 140.6(3) . .
O25 Gd12 N24 73.8(3) 2_546 .
O38 Gd12 N24 101.1(4) . .
O9 Gd12 N24 143.0(3) . .
O75 Gd12 N24 69.9(5) . .
O65 Gd12 N24 26.0(3) . .
O46 Gd12 N24 24.8(3) . .
O64 Gd12 N24 82.9(3) . .
O52 Gd12 Gd11 34.56(15) . .
O16 Gd12 Gd11 81.4(2) . .
O25 Gd12 Gd11 73.81(17) 2_546 .
O38 Gd12 Gd11 112.7(2) . .
O9 Gd12 Gd11 39.00(15) . .
O75 Gd12 Gd11 150.3(4) . .
O65 Gd12 Gd11 109.18(18) . .
O46 Gd12 Gd11 144.6(2) . .
O64 Gd12 Gd11 100.4(3) . .
N24 Gd12 Gd11 129.9(2) . .
O52 Gd11 O41 80.3(2) . 2_546
O52 Gd11 O51 143.0(2) . .
O41 Gd11 O51 72.1(2) 2_546 .
O52 Gd11 O11 141.8(2) . .
O41 Gd11 O11 113.1(2) 2_546 .
O51 Gd11 O11 73.4(2) . .
O52 Gd11 O23 79.7(2) . 2_546
O41 Gd11 O23 73.4(2) 2_546 2_546
O51 Gd11 O23 114.1(2) . 2_546
O11 Gd11 O23 71.3(2) . 2_546
O52 Gd11 O9 72.8(2) . .
O41 Gd11 O9 145.3(2) 2_546 .
O51 Gd11 O9 141.0(2) . .
O11 Gd11 O9 78.3(2) . .
O23 Gd11 O9 80.4(2) 2_546 .
O52 Gd11 O15 73.3(2) . .
O41 Gd11 O15 75.4(2) 2_546 .
O51 Gd11 O15 76.2(2) . .
O11 Gd11 O15 143.5(2) . .
O23 Gd11 O15 141.4(2) 2_546 .
O9 Gd11 O15 115.8(2) . .
O52 Gd11 O63 115.4(3) . .
O41 Gd11 O63 140.8(2) 2_546 .
O51 Gd11 O63 75.7(2) . .
O11 Gd11 O63 77.6(3) . .
O23 Gd11 O63 142.1(2) 2_546 .
O9 Gd11 O63 72.3(2) . .
O15 Gd11 O63 75.7(3) . .
O52 Gd11 Gd8 169.45(17) . .
O41 Gd11 Gd8 91.82(15) 2_546 .
O51 Gd11 Gd8 37.24(15) . .
O11 Gd11 Gd8 36.29(16) . .
O23 Gd11 Gd8 91.41(14) 2_546 .
O9 Gd11 Gd8 111.50(15) . .
O15 Gd11 Gd8 111.74(16) . .
O63 Gd11 Gd8 75.1(2) . .
O52 Gd11 Gd12 33.25(16) . .
O41 Gd11 Gd12 111.80(14) 2_546 .
O51 Gd11 Gd12 166.18(15) . .
O11 Gd11 Gd12 114.97(16) . .
O23 Gd11 Gd12 79.50(14) 2_546 .
O9 Gd11 Gd12 39.61(15) . .
O15 Gd11 Gd12 91.77(16) . .
O63 Gd11 Gd12 94.91(18) . .
Gd8 Gd11 Gd12 150.554(17) . .
O52 Gd11 Gd8 79.03(16) . 2_546
O41 Gd11 Gd8 37.13(15) 2_546 2_546
O51 Gd11 Gd8 92.65(15) . 2_546
O11 Gd11 Gd8 91.09(15) . 2_546
O23 Gd11 Gd8 36.30(14) 2_546 2_546
O9 Gd11 Gd8 114.42(15) . 2_546
O15 Gd11 Gd8 110.25(16) . 2_546
O63 Gd11 Gd8 165.6(2) . 2_546
Gd8 Gd11 Gd8 90.451(14) . 2_546
Gd12 Gd11 Gd8 97.957(16) . 2_546
O52 Gd11 Gd10 113.73(17) . 2_546
O41 Gd11 Gd10 35.87(14) 2_546 2_546
O51 Gd11 Gd10 36.37(14) . 2_546
O11 Gd11 Gd10 92.14(16) . 2_546
O23 Gd11 Gd10 92.42(14) 2_546 2_546
O9 Gd11 Gd10 169.50(15) . 2_546
O15 Gd11 Gd10 74.53(16) . 2_546
O63 Gd11 Gd10 110.18(17) . 2_546
Gd8 Gd11 Gd10 60.659(13) . 2_546
Gd12 Gd11 Gd10 146.747(16) . 2_546
Gd8 Gd11 Gd10 60.822(13) 2_546 2_546
O57 Gd9 O26 95.6(3) . .
O57 Gd9 O49 85.0(2) . .
O26 Gd9 O49 144.0(3) . .
O57 Gd9 O76 157.1(3) . .
O26 Gd9 O76 79.0(3) . .
O49 Gd9 O76 86.6(3) . .
O57 Gd9 O3 74.3(2) . .
O26 Gd9 O3 76.1(2) . .
O49 Gd9 O3 69.5(2) . .
O76 Gd9 O3 82.8(2) . .
O57 Gd9 O68 126.4(3) . .
O26 Gd9 O68 127.3(3) . .
O49 Gd9 O68 77.3(3) . .
O76 Gd9 O68 72.0(3) . .
O3 Gd9 O68 139.2(3) . .
O57 Gd9 O34 77.3(2) . .
O26 Gd9 O34 137.5(3) . .
O49 Gd9 O34 77.8(3) . .
O76 Gd9 O34 121.5(3) . .
O3 Gd9 O34 138.0(2) . .
O68 Gd9 O34 49.6(3) . .
O57 Gd9 O67 118.6(7) . .
O26 Gd9 O67 70.6(6) . .
O49 Gd9 O67 139.4(6) . .
O76 Gd9 O67 80.9(7) . .
O3 Gd9 O67 145.1(6) . .
O68 Gd9 O67 62.1(6) . .
O34 Gd9 O67 76.4(6) . .
O57 Gd9 O61 72.0(6) . .
O26 Gd9 O61 68.0(5) . .
O49 Gd9 O61 143.6(5) . .
O76 Gd9 O61 124.5(6) . .
O3 Gd9 O61 127.0(5) . .
O68 Gd9 O61 93.8(6) . .
O34 Gd9 O61 70.0(5) . .
O67 Gd9 O61 47.0(7) . .
O57 Gd9 N63 94.3(7) . .
O26 Gd9 N63 67.7(5) . .
O49 Gd9 N63 148.2(5) . .
O76 Gd9 N63 104.0(7) . .
O3 Gd9 N63 140.8(6) . .
O68 Gd9 N63 77.7(6) . .
O34 Gd9 N63 71.1(5) . .
O67 Gd9 N63 24.5(6) . .
O61 Gd9 N63 22.5(6) . .
O57 Gd9 Gd10 34.32(17) . .
O26 Gd9 Gd10 83.84(19) . .
O49 Gd9 Gd10 76.61(17) . .
O76 Gd9 Gd10 122.8(2) . .
O3 Gd9 Gd10 40.06(14) . .
O68 Gd9 Gd10 148.82(19) . .
O34 Gd9 Gd10 107.78(18) . .
O67 Gd9 Gd10 141.4(6) . .
O61 Gd9 Gd10 97.2(5) . .
N63 Gd9 Gd10 118.8(6) . .
N69 Cu2 O1 171.6(3) . .
N69 Cu2 N2 78.8(4) . .
O1 Cu2 N2 93.9(3) . .
N69 Cu2 N60 77.9(4) . .
O1 Cu2 N60 108.8(3) . .
N2 Cu2 N60 156.0(4) . .
N69 Cu2 N61 97.9(3) . .
O1 Cu2 N61 86.8(3) . .
N2 Cu2 N61 93.9(4) . .
N60 Cu2 N61 95.0(3) . .
N67 Cu1 O4 168.5(3) . .
N67 Cu1 N70 78.9(4) . .
O4 Cu1 N70 92.6(3) . .
N67 Cu1 N35 78.4(3) . .
O4 Cu1 N35 109.1(3) . .
N70 Cu1 N35 156.6(3) . .
N67 Cu1 N59 100.7(3) . .
O4 Cu1 N59 87.3(3) . .
N70 Cu1 N59 92.3(4) . .
N35 Cu1 N59 97.3(3) . .
N67 Cu1 Gd2 147.0(3) . .
O4 Cu1 Gd2 41.40(18) . .
N70 Cu1 Gd2 98.1(3) . .
N35 Cu1 Gd2 104.0(2) . .
N59 Cu1 Gd2 46.3(2) . .
N41 Cu3 O2 172.4(3) . .
N41 Cu3 N40 79.3(3) . .
O2 Cu3 N40 94.4(3) . .
N41 Cu3 N4 78.7(3) . .
O2 Cu3 N4 107.1(3) . .
N40 Cu3 N4 157.2(3) . .
N41 Cu3 N1 95.5(3) . .
O2 Cu3 N1 88.8(3) . .
N40 Cu3 N1 91.4(3) . .
N4 Cu3 N1 96.4(3) . .
N41 Cu3 Gd5 141.9(3) . .
O2 Cu3 Gd5 42.84(19) . .
N40 Cu3 Gd5 99.1(2) . .
N4 Cu3 Gd5 101.8(2) . .
N1 Cu3 Gd5 46.35(18) . .
N13 Cu6 O9 171.3(3) . .
N13 Cu6 N11 79.4(3) . .
O9 Cu6 N11 93.3(3) . .
N13 Cu6 N18 79.2(3) . .
O9 Cu6 N18 107.7(3) . .
N11 Cu6 N18 158.4(3) . .
N13 Cu6 O63 98.8(3) . .
O9 Cu6 O63 86.4(3) . .
N11 Cu6 O63 95.1(3) . .
N18 Cu6 O63 91.2(3) . .
N43 Cu5 O3 171.7(3) . .
N43 Cu5 N49 78.9(4) . .
O3 Cu5 N49 93.0(3) . .
N43 Cu5 N10 78.6(3) . .
O3 Cu5 N10 109.3(3) . .
N49 Cu5 N10 157.1(3) . .
N43 Cu5 N48 93.2(3) . .
O3 Cu5 N48 88.9(3) . .
N49 Cu5 N48 91.8(3) . .
N10 Cu5 N48 93.8(3) . .
N43 Cu5 Gd10 139.4(3) . .
O3 Cu5 Gd10 43.20(18) . .
N49 Cu5 Gd10 98.5(2) . .
N10 Cu5 Gd10 101.4(2) . .
N48 Cu5 Gd10 46.13(19) . .
N72 Cu4 O45 173.1(4) . .
N72 Cu4 N73 79.3(4) . .
O45 Cu4 N73 94.5(3) . .
N72 Cu4 N64 79.3(4) . .
O45 Cu4 N64 106.4(3) . .
N73 Cu4 N64 157.2(4) . .
N72 Cu4 N44 94.9(3) . .
O45 Cu4 N44 88.1(3) . .
N73 Cu4 N44 90.4(3) . .
N64 Cu4 N44 99.2(3) . .
N72 Cu4 Gd8 140.8(3) . .
O45 Cu4 Gd8 42.78(19) . .
N73 Cu4 Gd8 99.3(3) . .
N64 Cu4 Gd8 102.2(2) . .
N44 Cu4 Gd8 45.9(2) . .
Cu5 O3 Gd9 118.4(3) . .
Cu5 O3 Gd10 104.6(3) . .
Gd9 O3 Gd10 100.1(2) . .
Cu1 O4 Gd2 107.1(3) . .
Cu1 O4 Gd1 117.1(3) . .
Gd2 O4 Gd1 101.2(2) . .
Gd2 O6 Gd5 107.9(2) . 2_655
Gd2 O6 Gd3 107.1(2) . .
Gd5 O6 Gd3 108.3(2) 2_655 .
N4 O7 Gd1 123.5(6) . .
Gd8 O8 Gd7 112.4(3) . .
Cu6 O9 Gd11 109.1(3) . .
Cu6 O9 Gd12 116.1(3) . .
Gd11 O9 Gd12 101.4(2) . .
C73 N10 O35 118.4(9) . .
C73 N10 Cu5 115.1(7) . .
O35 N10 Cu5 126.2(6) . .
C107 N11 O16 119.3(8) . .
C107 N11 Cu6 116.1(7) . .
O16 N11 Cu6 124.5(6) . .
Gd5 O12 Gd3 109.4(2) 2_655 .
Gd5 O12 Gd2 108.9(2) 2_655 2_655
Gd3 O12 Gd2 109.1(2) . 2_655
C251 N13 C76 123.5(8) . .
C251 N13 Cu6 118.4(7) . .
C76 N13 Cu6 118.1(6) . .
N17 O14 Gd4 95.3(6) . .
C12 O15 Gd11 132.4(7) . .
C63 O17 Gd5 136.4(8) . .
C124 N18 O49 118.3(8) . .
C124 N18 Cu6 115.2(6) . .
O49 N18 Cu6 126.5(6) . .
N15 O19 Gd8 128.8(7) . .
N73 O20 Gd7 119.1(6) . .
Gd10 O23 Gd8 108.9(2) 2_546 .
Gd10 O23 Gd11 109.0(2) 2_546 2_546
Gd8 O23 Gd11 107.1(2) . 2_546
C65 O28 Gd6 125.1(8) . .
C11 O29 Gd3 133.7(7) . .
N35 O31 Gd6 119.8(5) . 2_655
N9 O32 Gd6 96.3(6) . .
C31 N35 O31 118.3(8) . .
C31 N35 Cu1 115.6(7) . .
O31 N35 Cu1 126.0(5) . .
N60 O36 Gd4 119.3(5) . .
N30 O37 Gd4 99.0(6) . .
N5 O39 Gd1 95.7(6) . .
C21 N40 O42 119.1(8) . .
C21 N40 Cu3 116.6(7) . .
O42 N40 Cu3 123.7(6) . .
N40 O42 Gd4 120.3(5) . .
C44 N43 C23 123.1(9) . .
C44 N43 Cu5 117.8(7) . .
C23 N43 Cu5 118.8(7) . .
N71 N48 Cu5 108.6(6) . .
N71 N48 Gd10 142.3(8) . .
Cu5 N48 Gd10 92.0(3) . .
C16 N49 O26 120.2(9) . .
C16 N49 Cu5 116.1(8) . .
O26 N49 Cu5 123.4(6) . .
N13 C76 C246 119.6(8) . .
N13 C76 C124 114.1(8) . .
C246 C76 C124 126.2(9) . .
C136 C98 C251 119.8(10) . .
C136 C98 H98 120.1 . .
C251 C98 H98 120.1 . .
N11 C107 C251 114.1(8) . .
N11 C107 C46 123.3(10) . .
C251 C107 C46 122.6(9) . .
N18 C124 C76 113.4(8) . .
N18 C124 C80 122.4(9) . .
C76 C124 C80 124.2(8) . .
C98 C136 C246 120.3(9) . .
C98 C136 H136 119.8 . .
C246 C136 H136 119.8 . .
C76 C246 C136 117.7(9) . .
C76 C246 H246 121.1 . .
C136 C246 H246 121.1 . .
N13 C251 C98 118.9(9) . .
N13 C251 C107 111.9(8) . .
C98 C251 C107 129.2(9) . .
Cu2 O1 Gd6 117.3(3) . .
Cu2 O1 Gd3 107.1(3) . .
Gd6 O1 Gd3 100.1(2) . .
Cu3 O2 Gd4 116.1(3) . .
Cu3 O2 Gd5 105.0(3) . .
Gd4 O2 Gd5 103.1(2) . .
Gd3 O22 Gd2 108.4(2) . .
Gd3 O22 Gd5 109.0(2) . .
Gd2 O22 Gd5 108.8(2) . .
Gd11 O41 Gd10 108.6(2) 2_546 .
Gd11 O41 Gd8 106.9(2) 2_546 .
Gd10 O41 Gd8 108.3(2) . .
Gd2 O5 Gd5 108.5(2) 2_655 .
Gd2 O5 Gd3 109.1(2) 2_655 .
Gd5 O5 Gd3 108.6(2) . .
Cu4 O45 Gd7 115.5(3) . .
Cu4 O45 Gd8 105.1(3) . .
Gd7 O45 Gd8 103.3(2) . .
Gd11 O51 Gd8 105.7(2) . .
Gd11 O51 Gd10 107.6(2) . 2_546
Gd8 O51 Gd10 107.7(2) . 2_546
Gd12 O52 Gd11 112.2(3) . .
Gd4 O53 Gd5 112.5(3) . .
Gd8 O11 Gd11 106.9(3) . .
Gd8 O11 Gd10 109.9(2) . .
Gd11 O11 Gd10 108.2(2) . .
Gd1 O54 Gd2 111.0(3) . .
C24 O13 Gd2 134.0(10) . .
C37 O55 Gd10 132.9(7) . .
Gd6 O56 Gd3 112.8(3) . .
N11 O16 Gd12 120.0(6) . .
N8 N1 Cu3 110.4(6) . .
N8 N1 Gd5 137.0(7) . .
Cu3 N1 Gd5 93.0(3) . .
N18 O49 Gd9 121.8(6) . .
Gd9 O57 Gd10 112.8(3) . .
N9 O21 Gd6 99.1(6) . .
O24 N22 O27 120.9(9) . .
O24 N22 O58 120.7(10) . .
O27 N22 O58 118.4(9) . .
O24 N22 Gd7 175.3(7) . .
O27 N22 Gd7 60.0(5) . .
O58 N22 Gd7 58.4(5) . .
N42 O69 Gd7 98.5(6) . .
N64 O25 Gd12 123.2(6) . 2_546
N49 O26 Gd9 125.1(6) . .
N22 O27 Gd7 95.4(6) . .
N22 O58 Gd7 96.7(6) . .
N6 N59 Cu1 108.4(7) . .
N6 N59 Gd2 136.9(8) . .
Cu1 N59 Gd2 93.1(3) . .
N5 O30 Gd1 98.6(6) . .
C25 N60 O36 117.0(8) . .
C25 N60 Cu2 117.0(7) . .
O36 N60 Cu2 125.3(6) . .
N7 N61 Cu2 108.5(7) . .
N7 N61 Gd3 145.5(9) . .
Cu2 N61 Gd3 94.2(3) . .
N17 O33 Gd4 97.4(7) . .
N12 O34 Gd9 96.8(6) . .
C111 O62 Gd4 137(2) . .
N15 O63 Cu6 112.0(7) . .
N15 O63 Gd11 122.2(8) . .
Cu6 O63 Gd11 92.1(3) . .
C67 O38 Gd12 122.9(11) . .
C75 N64 O25 117.1(10) . .
C75 N64 Cu4 115.2(8) . .
O25 N64 Cu4 127.6(6) . .
N24 O65 Gd12 95.7(7) . .
N42 O66 Gd7 94.5(6) . .
N3 N44 Cu4 110.7(6) . .
N3 N44 Gd8 134.1(8) . .
Cu4 N44 Gd8 92.6(3) . .
N24 O46 Gd12 96.4(7) . .
N70 O47 Gd1 120.5(6) . .
N2 O40 Gd6 122.5(6) . .
N14 N8 N1 177.8(12) . .
O60 N9 O21 122.9(10) . .
O60 N9 O32 122.3(11) . .
O21 N9 O32 114.8(9) . .
C50 N4 O7 118.1(8) . .
C50 N4 Cu3 115.0(7) . .
O7 N4 Cu3 126.9(6) . .
C34 N41 C49 124.3(9) . .
C34 N41 Cu3 118.9(7) . .
C49 N41 Cu3 116.2(7) . .
C27 N2 O40 118.9(9) . .
C27 N2 Cu2 117.3(8) . .
O40 N2 Cu2 123.5(6) . .
C35 N67 C29 122.3(9) . .
C35 N67 Cu1 119.1(7) . .
C29 N67 Cu1 118.6(8) . .
N12 O68 Gd9 97.0(6) . .
C33 N69 C9 122.7(10) . .
C33 N69 Cu2 118.1(8) . .
C9 N69 Cu2 119.2(7) . .
C48 N70 O47 118.8(9) . .
C48 N70 Cu1 117.5(8) . .
O47 N70 Cu1 123.1(6) . .
N33 N71 N48 177.0(12) . .
C77 N72 C41 123.3(10) . .
C77 N72 Cu4 117.6(9) . .
C41 N72 Cu4 119.1(8) . .
N40 C21 C49 113.0(8) . .
N40 C21 C36 123.6(9) . .
C49 C21 C36 123.3(8) . .
N43 C23 C28 120.0(11) . .
N43 C23 C73 112.9(9) . .
C28 C23 C73 127.1(10) . .
C26 N73 O20 119.2(10) . .
C26 N73 Cu4 115.9(9) . .
O20 N73 Cu4 123.8(6) . .
N30 O74 Gd4 95.4(7) . .
C23 C28 C47 118.4(11) . .
C23 C28 H28 120.8 . .
C47 C28 H28 120.8 . .
C66 O76 Gd9 125.4(9) . .
N35 C31 C35 113.2(9) . .
N35 C31 C45 123.8(10) . .
C35 C31 C45 122.9(9) . .
N41 C34 C83 119.4(11) . .
N41 C34 C50 112.7(9) . .
C83 C34 C50 128.0(10) . .
N67 C35 C39 119.3(11) . .
N67 C35 C31 113.6(8) . .
C39 C35 C31 127.0(11) . .
C44 C40 C47 117.3(11) . .
C44 C40 H40 121.4 . .
C47 C40 H40 121.4 . .
O82 N42 O69 122.8(10) . .
O82 N42 O66 120.0(11) . .
O69 N42 O66 117.2(9) . .
O82 N42 Gd7 178.3(10) . .
O69 N42 Gd7 56.7(5) . .
O66 N42 Gd7 60.4(5) . .
N43 C44 C40 120.0(11) . .
N43 C44 C16 112.9(9) . .
C40 C44 C16 127.0(11) . .
C69 O77 Gd1 127.7(12) . .
C28 C47 C40 121.2(10) . .
C28 C47 H47 119.4 . .
C40 C47 H47 119.4 . .
N41 C49 C20 116.4(9) . .
N41 C49 C21 113.9(8) . .
C20 C49 C21 129.7(9) . .
N4 C50 C34 114.3(9) . .
N4 C50 C5 123.9(10) . .
C34 C50 C5 121.7(9) . .
N59 N6 N16 179.5(17) . .
N74 N3 N44 179.7(12) . .
O84 N5 O39 122.2(11) . .
O84 N5 O30 122.2(11) . .
O39 N5 O30 115.6(9) . .
O84 N5 Gd1 175.3(11) . .
O39 N5 Gd1 59.4(5) . .
O30 N5 Gd1 56.3(5) . .
N86 O48 Gd1 95.1(11) . .
N69 C9 C78 120.7(10) . .
N69 C9 C25 113.0(9) . .
C78 C9 C25 126.3(10) . .
N61 N7 N21 178.5(15) . .
O15 C12 H12A 109.5 . .
O15 C12 H12B 109.5 . .
H12A C12 H12B 109.5 . .
O15 C12 H12C 109.5 . .
H12A C12 H12C 109.5 . .
H12B C12 H12C 109.5 . .
N86 O71 Gd1 94.2(9) . .
O19 N15 O63 141.3(11) . .
O19 N15 O70 109.1(11) . .
O63 N15 O70 109.5(10) . .
N49 C16 C44 114.0(10) . .
N49 C16 C64 122.0(11) . .
C44 C16 C64 124.1(10) . .
O33 N17 O18 122.1(11) . .
O33 N17 O14 118.1(10) . .
O18 N17 O14 119.8(11) . .
C73 C18 H18A 109.5 . .
C73 C18 H18B 109.5 . .
H18A C18 H18B 109.5 . .
C73 C18 H18C 109.5 . .
H18A C18 H18C 109.5 . .
H18B C18 H18C 109.5 . .
O44 N12 O68 122.7(11) . .
O44 N12 O34 120.7(11) . .
O68 N12 O34 116.5(9) . .
C88 C20 C49 120.5(10) . .
C88 C20 H20 119.8 . .
C49 C20 H20 119.8 . .
N10 C73 C23 114.1(10) . .
N10 C73 C18 122.5(10) . .
C23 C73 C18 123.4(9) . .
N64 C75 C87 123.8(11) . .
N64 C75 C41 114.4(11) . .
C87 C75 C41 121.8(11) . .
O79 N24 O46 122.9(14) . .
O79 N24 O65 119.8(14) . .
O46 N24 O65 117.1(9) . .
O79 N24 Gd12 176.8(9) . .
O46 N24 Gd12 58.8(6) . .
O65 N24 Gd12 58.3(5) . .
N60 C25 C81 125.8(10) . .
N60 C25 C9 112.1(9) . .
C81 C25 C9 121.9(10) . .
N73 C26 C77 112.9(11) . .
N73 C26 C52 125.3(13) . .
C77 C26 C52 121.8(11) . .
N2 C27 C33 112.6(10) . .
N2 C27 C60 124.4(11) . .
C33 C27 C60 123.0(10) . .
N72 C77 C51 119.0(14) . .
N72 C77 C26 113.5(10) . .
C51 C77 C26 127.5(13) . .
N67 C29 C8 119.5(12) . .
N67 C29 C48 111.8(10) . .
C8 C29 C48 128.7(12) . .
O43 N30 O74 122.9(11) . .
O43 N30 O37 120.7(10) . .
O74 N30 O37 116.5(10) . .
O43 N30 Gd4 174.3(10) . .
O74 N30 Gd4 60.1(6) . .
O37 N30 Gd4 56.6(5) . .
C9 C78 C6 117.8(12) . .
C9 C78 H78 121.1 . .
C6 C78 H78 121.1 . .
N69 C33 C85 119.2(12) . .
N69 C33 C27 113.1(10) . .
C85 C33 C27 127.7(11) . .
C124 C80 H80A 109.5 . .
C124 C80 H80B 109.5 . .
H80A C80 H80B 109.5 . .
C124 C80 H80C 109.5 . .
H80A C80 H80C 109.5 . .
H80B C80 H80C 109.5 . .
C21 C36 H36A 109.5 . .
C21 C36 H36B 109.5 . .
H36A C36 H36B 109.5 . .
C21 C36 H36C 109.5 . .
H36A C36 H36C 109.5 . .
H36B C36 H36C 109.5 . .
O55 C37 H37A 109.5 . .
O55 C37 H37B 109.5 . .
H37A C37 H37B 109.5 . .
O55 C37 H37C 109.5 . .
H37A C37 H37C 109.5 . .
H37B C37 H37C 109.5 . .
C7 C39 C35 118.9(12) . .
C7 C39 H39 120.5 . .
C35 C39 H39 120.5 . .
C25 C81 H81A 109.5 . .
C25 C81 H81B 109.5 . .
H81A C81 H81B 109.5 . .
C25 C81 H81C 109.5 . .
H81A C81 H81C 109.5 . .
H81B C81 H81C 109.5 . .
N72 C41 C10 120.6(13) . .
N72 C41 C75 111.8(10) . .
C10 C41 C75 127.5(13) . .
C34 C83 C88 118.5(12) . .
C34 C83 H83 120.7 . .
C88 C83 H83 120.7 . .
C31 C45 H45A 109.5 . .
C31 C45 H45B 109.5 . .
H45A C45 H45B 109.5 . .
C31 C45 H45C 109.5 . .
H45A C45 H45C 109.5 . .
H45B C45 H45C 109.5 . .
C6 C85 C33 120.2(12) . .
C6 C85 H85 119.9 . .
C33 C85 H85 119.9 . .
O48 N86 O71 122.2(16) . .
O48 N86 O59 120.2(17) . .
O71 N86 O59 117.5(15) . .
O48 N86 Gd1 61.7(10) . .
O71 N86 Gd1 60.6(8) . .
O59 N86 Gd1 177.5(13) . .
C75 C87 H87A 109.5 . .
C75 C87 H87B 109.5 . .
H87A C87 H87B 109.5 . .
C75 C87 H87C 109.5 . .
H87A C87 H87C 109.5 . .
H87B C87 H87C 109.5 . .
C20 C88 C83 120.9(10) . .
C20 C88 H88 119.5 . .
C83 C88 H88 119.5 . .
N10 O35 Gd7 124.2(5) . .
C50 C5 H5A 109.5 . .
C50 C5 H5B 109.5 . .
H5A C5 H5B 109.5 . .
C50 C5 H5C 109.5 . .
H5A C5 H5C 109.5 . .
H5B C5 H5C 109.5 . .
C85 C6 C78 119.4(11) . .
C85 C6 H6 120.3 . .
C78 C6 H6 120.3 . .
C8 C7 C39 121.6(12) . .
C8 C7 H7 119.2 . .
C39 C7 H7 119.2 . .
C7 C8 C29 118.3(12) . .
C7 C8 H8 120.9 . .
C29 C8 H8 120.9 . .
C107 C46 H46A 109.5 . .
C107 C46 H46B 109.5 . .
H46A C46 H46B 109.5 . .
C107 C46 H46C 109.5 . .
H46A C46 H46C 109.5 . .
H46B C46 H46C 109.5 . .
C22 C10 C41 116.5(16) . .
C22 C10 H10 121.7 . .
C41 C10 H10 121.7 . .
O29 C11 H11A 109.5 . .
O29 C11 H11B 109.5 . .
H11A C11 H11B 109.5 . .
O29 C11 H11C 109.5 . .
H11A C11 H11C 109.5 . .
H11B C11 H11C 109.5 . .
N70 C48 C68 125.0(12) . .
N70 C48 C29 112.9(10) . .
C68 C48 C29 122.1(12) . .
C77 C51 C22 117.3(14) . .
C77 C51 H51 121.3 . .
C22 C51 H51 121.3 . .
C26 C52 H52A 109.5 . .
C26 C52 H52B 109.5 . .
H52A C52 H52B 109.5 . .
C26 C52 H52C 109.5 . .
H52A C52 H52C 109.5 . .
H52B C52 H52C 109.5 . .
C27 C60 H60A 109.5 . .
C27 C60 H60B 109.5 . .
H60A C60 H60B 109.5 . .
C27 C60 H60C 109.5 . .
H60A C60 H60C 109.5 . .
H60B C60 H60C 109.5 . .
O17 C63 H63A 109.5 . .
O17 C63 H63B 109.5 . .
H63A C63 H63B 109.5 . .
O17 C63 H63C 109.5 . .
H63A C63 H63C 109.5 . .
H63B C63 H63C 109.5 . .
C16 C64 H64A 109.5 . .
C16 C64 H64B 109.5 . .
H64A C64 H64B 109.5 . .
C16 C64 H64C 109.5 . .
H64A C64 H64C 109.5 . .
H64B C64 H64C 109.5 . .
C10 C22 C51 123.2(14) . .
C10 C22 H22 118.4 . .
C51 C22 H22 118.4 . .
O13 C24 H24A 109.5 . .
O13 C24 H24B 109.5 . .
H24A C24 H24B 109.5 . .
O13 C24 H24C 109.5 . .
H24A C24 H24C 109.5 . .
H24B C24 H24C 109.5 . .
O28 C65 H65A 109.5 . .
O28 C65 H65B 109.5 . .
H65A C65 H65B 109.5 . .
O28 C65 H65C 109.5 . .
H65A C65 H65C 109.5 . .
H65B C65 H65C 109.5 . .
O76 C66 H66A 109.5 . .
O76 C66 H66B 109.5 . .
H66A C66 H66B 109.5 . .
O76 C66 H66C 109.5 . .
H66A C66 H66C 109.5 . .
H66B C66 H66C 109.5 . .
O38 C67 H67A 109.5 . .
O38 C67 H67B 109.5 . .
H67A C67 H67B 109.5 . .
O38 C67 H67C 109.5 . .
H67A C67 H67C 109.5 . .
H67B C67 H67C 109.5 . .
C48 C68 H68A 109.5 . .
C48 C68 H68B 109.5 . .
H68A C68 H68B 109.5 . .
C48 C68 H68C 109.5 . .
H68A C68 H68C 109.5 . .
H68B C68 H68C 109.5 . .
O77 C69 H69A 109.5 . .
O77 C69 H69B 109.5 . .
H69A C69 H69B 109.5 . .
O77 C69 H69C 109.5 . .
H69A C69 H69C 109.5 . .
H69B C69 H69C 109.5 . .
N63 O61 Gd9 80(2) . .
O61 N63 O67 155(4) . .
O61 N63 O72 100(3) . .
O67 N63 O72 104(3) . .
O61 N63 Gd9 78(2) . .
O67 N63 Gd9 77(2) . .
O72 N63 Gd9 168.7(18) . .
N63 O67 Gd9 79(2) . .
C79 O64 Gd12 129(2) . .
O64 C79 H79A 109.5 . .
O64 C79 H79B 109.5 . .
H79A C79 H79B 109.5 . .
O64 C79 H79C 109.5 . .
H79A C79 H79C 109.5 . .
H79B C79 H79C 109.5 . .
C13 O10 Gd6 145.1(19) . .
O10 C13 H13A 109.5 . .
O10 C13 H13B 109.5 . .
H13A C13 H13B 109.5 . .
O10 C13 H13C 109.5 . .
H13A C13 H13C 109.5 . .
H13B C13 H13C 109.5 . .
O62 C111 H11D 109.5 . .
O62 C111 H11E 109.5 . .
H11D C111 H11E 109.5 . .
O62 C111 H11F 109.5 . .
H11D C111 H11F 109.5 . .
H11E C111 H11F 109.5 . .

loop_
_geom_bond_atom_site_label_1
_geom_bond_atom_site_label_2
_geom_bond_distance
_geom_bond_site_symmetry_2
Gd3 O56 2.324(7) .
Gd3 O22 2.383(6) .
Gd3 O12 2.393(6) .
Gd3 O6 2.412(6) .
Gd3 O5 2.432(6) .
Gd3 O29 2.480(6) .
Gd3 O1 2.511(6) .
Gd3 N61 2.578(8) .
Gd3 Gd6 3.8190(7) .
Gd3 Gd2 3.8711(7) .
Gd3 Gd5 3.9035(7) 2_655
Gd3 Gd5 3.9201(6) .
Gd8 O8 2.302(6) .
Gd8 O11 2.360(7) .
Gd8 O23 2.392(6) .
Gd8 O51 2.398(6) .
Gd8 O41 2.437(6) .
Gd8 O45 2.478(7) .
Gd8 N44 2.531(8) .
Gd8 O19 2.572(8) .
Gd8 Cu4 3.5218(13) .
Gd8 Gd11 3.8148(7) .
Gd8 Gd7 3.8538(7) .
Gd8 Gd11 3.8621(7) 2_546
Gd4 O53 2.322(7) .
Gd4 O42 2.330(7) .
Gd4 O36 2.359(7) .
Gd4 O2 2.453(6) .
Gd4 O62 2.479(7) .
Gd4 O37 2.523(8) .
Gd4 O33 2.598(8) .
Gd4 O74 2.598(8) .
Gd4 O14 2.616(8) .
Gd4 N30 2.985(11) .
Gd4 Gd5 3.8662(7) .
Gd2 O54 2.342(6) .
Gd2 O22 2.390(6) .
Gd2 O5 2.392(6) 2_655
Gd2 O6 2.401(6) .
Gd2 O12 2.431(6) 2_655
Gd2 O4 2.465(6) .
Gd2 O13 2.483(7) .
Gd2 N59 2.580(8) .
Gd2 Cu1 3.5628(12) .
Gd2 Gd1 3.8165(7) .
Gd2 Gd5 3.8857(7) 2_655
Gd1 O54 2.290(7) .
Gd1 O47 2.323(8) .
Gd1 O7 2.395(7) .
Gd1 O77 2.454(8) .
Gd1 O4 2.476(6) .
Gd1 O30 2.510(7) .
Gd1 O71 2.559(11) .
Gd1 O39 2.580(8) .
Gd1 O48 2.590(12) .
Gd1 N86 2.931(16) .
Gd1 N5 2.982(9) .
Gd7 O20 2.325(7) .
Gd7 O35 2.333(6) .
Gd7 O8 2.336(6) .
Gd7 O45 2.436(6) .
Gd7 O50 2.479(8) .
Gd7 O69 2.512(7) .
Gd7 O58 2.561(9) .
Gd7 O66 2.592(7) .
Gd7 O27 2.600(8) .
Gd7 N42 2.972(10) .
Gd7 N22 2.988(9) .
Gd5 O53 2.329(6) .
Gd5 O12 2.390(6) 2_655
Gd5 O5 2.394(6) .
Gd5 O6 2.404(6) 2_655
Gd5 O22 2.433(6) .
Gd5 O17 2.469(7) .
Gd5 O2 2.484(6) .
Gd5 N1 2.556(7) .
Gd5 Cu3 3.5284(12) .
Gd5 Gd2 3.8857(7) 2_655
Gd5 Gd3 3.9035(7) 2_655
Gd6 O56 2.261(7) .
Gd6 O40 2.313(8) .
Gd6 O31 2.360(6) 2_655
Gd6 O28 2.461(8) .
Gd6 O1 2.470(6) .
Gd6 O10 2.530(17) .
Gd6 O21 2.539(7) .
Gd6 O32 2.581(8) .
Gd10 O57 2.341(7) .
Gd10 O23 2.376(6) 2_546
Gd10 O41 2.392(6) .
Gd10 O51 2.406(6) 2_546
Gd10 O11 2.418(7) .
Gd10 O3 2.504(6) .
Gd10 O55 2.506(7) .
Gd10 N48 2.554(8) .
Gd10 Cu5 3.5402(12) .
Gd10 Gd9 3.8298(7) .
Gd10 Gd11 3.8678(7) 2_546
Gd10 Gd8 3.8798(7) 2_546
Gd12 O52 2.271(7) .
Gd12 O16 2.346(7) .
Gd12 O25 2.408(7) 2_546
Gd12 O38 2.485(8) .
Gd12 O9 2.495(7) .
Gd12 O75 2.510(16) .
Gd12 O65 2.519(7) .
Gd12 O46 2.535(9) .
Gd12 O64 2.568(9) .
Gd12 N24 2.945(10) .
Gd12 Gd11 3.8357(8) .
Gd11 O52 2.350(6) .
Gd11 O41 2.370(6) 2_546
Gd11 O51 2.388(7) .
Gd11 O11 2.389(6) .
Gd11 O23 2.408(6) 2_546
Gd11 O9 2.462(7) .
Gd11 O15 2.473(7) .
Gd11 O63 2.594(8) .
Gd11 Gd8 3.8622(7) 2_546
Gd11 Gd10 3.8678(7) 2_546
Gd9 O57 2.258(7) .
Gd9 O26 2.325(7) .
Gd9 O49 2.370(7) .
Gd9 O76 2.466(8) .
Gd9 O3 2.490(7) .
Gd9 O68 2.566(8) .
Gd9 O34 2.570(7) .
Gd9 O67 2.63(3) .
Gd9 O61 2.63(2) .
Gd9 N63 2.65(2) .
Cu2 N69 1.931(9) .
Cu2 O1 1.949(6) .
Cu2 N2 1.999(9) .
Cu2 N60 2.049(8) .
Cu2 N61 2.335(8) .
Cu1 N67 1.929(8) .
Cu1 O4 1.949(6) .
Cu1 N70 1.998(9) .
Cu1 N35 2.056(9) .
Cu1 N59 2.320(8) .
Cu3 N41 1.930(8) .
Cu3 O2 1.944(6) .
Cu3 N40 2.020(8) .
Cu3 N4 2.057(8) .
Cu3 N1 2.304(8) .
Cu6 N13 1.920(8) .
Cu6 O9 1.935(6) .
Cu6 N11 1.996(8) .
Cu6 N18 2.056(8) .
Cu6 O63 2.398(8) .
Cu5 N43 1.928(8) .
Cu5 O3 1.951(6) .
Cu5 N49 2.016(9) .
Cu5 N10 2.056(8) .
Cu5 N48 2.364(8) .
Cu4 N72 1.914(9) .
Cu4 O45 1.938(7) .
Cu4 N73 2.024(9) .
Cu4 N64 2.056(9) .
Cu4 N44 2.338(9) .
O6 Gd5 2.404(6) 2_655
O7 N4 1.337(10) .
N10 C73 1.311(12) .
N10 O35 1.353(10) .
N11 C107 1.303(13) .
N11 O16 1.329(10) .
O12 Gd5 2.389(6) 2_655
O12 Gd2 2.431(6) 2_655
N13 C251 1.343(12) .
N13 C76 1.343(12) .
O14 N17 1.280(13) .
O15 C12 1.430(12) .
O17 C63 1.448(13) .
N18 C124 1.308(12) .
N18 O49 1.353(10) .
O19 N15 1.231(13) .
O20 N73 1.335(13) .
O23 Gd10 2.376(6) 2_546
O23 Gd11 2.408(6) 2_546
O28 C65 1.427(17) .
O29 C11 1.431(14) .
O31 N35 1.360(10) .
O31 Gd6 2.360(6) 2_655
O32 N9 1.292(12) .
N35 C31 1.314(12) .
O36 N60 1.363(10) .
O37 N30 1.250(12) .
O39 N5 1.259(13) .
N40 C21 1.287(12) .
N40 O42 1.349(10) .
N43 C44 1.332(14) .
N43 C23 1.345(14) .
N48 N71 1.175(11) .
N49 C16 1.284(13) .
N49 O26 1.322(11) .
C76 C246 1.386(14) .
C76 C124 1.470(13) .
C98 C136 1.371(15) .
C98 C251 1.380(14) .
C98 H98 0.9500 .
C107 C251 1.466(14) .
C107 C46 1.490(14) .
C124 C80 1.499(14) .
C136 C246 1.414(15) .
C136 H136 0.9500 .
C246 H246 0.9500 .
O41 Gd11 2.370(6) 2_546
O5 Gd2 2.392(6) 2_655
O51 Gd10 2.406(6) 2_546
O13 C24 1.47(2) .
O55 C37 1.435(13) .
N1 N8 1.195(11) .
O21 N9 1.266(13) .
N22 O24 1.244(11) .
N22 O27 1.248(12) .
N22 O58 1.268(11) .
O69 N42 1.260(12) .
O25 N64 1.355(11) .
O25 Gd12 2.409(7) 2_546
N59 N6 1.163(12) .
O30 N5 1.279(12) .
N60 C25 1.302(13) .
N61 N7 1.149(12) .
O33 N17 1.236(13) .
O34 N12 1.269(13) .
O62 C111 1.523(19) .
O63 N15 1.263(13) .
O38 C67 1.453(17) .
N64 C75 1.292(14) .
O65 N24 1.297(14) .
O66 N42 1.265(12) .
N44 N3 1.216(12) .
O46 N24 1.242(15) .
O47 N70 1.333(12) .
O40 N2 1.349(12) .
N8 N14 1.166(12) .
N9 O60 1.205(12) .
N4 C50 1.309(12) .
N41 C34 1.341(13) .
N41 C49 1.360(13) .
N2 C27 1.303(14) .
N67 C35 1.335(14) .
N67 C29 1.339(14) .
O68 N12 1.267(13) .
N69 C33 1.333(14) .
N69 C9 1.344(14) .
N70 C48 1.289(15) .
N71 N33 1.149(12) .
N72 C77 1.346(16) .
N72 C41 1.353(16) .
C21 C49 1.464(14) .
C21 C36 1.525(14) .
C23 C28 1.383(14) .
C23 C73 1.468(15) .
N73 C26 1.298(13) .
O74 N30 1.248(12) .
C28 C47 1.384(17) .
C28 H28 0.9500 .
O76 C66 1.457(16) .
C31 C35 1.468(15) .
C31 C45 1.494(15) .
C34 C83 1.380(15) .
C34 C50 1.472(15) .
C35 C39 1.389(15) .
C40 C44 1.401(14) .
C40 C47 1.405(17) .
C40 H40 0.9500 .
N42 O82 1.231(13) .
C44 C16 1.467(16) .
O77 C69 1.41(2) .
C47 H47 0.9500 .
C49 C20 1.415(14) .
C50 C5 1.491(15) .
N6 N16 1.167(14) .
N3 N74 1.149(13) .
O18 N17 1.251(13) .
N5 O84 1.212(13) .
O44 N12 1.217(12) .
O48 N86 1.163(15) .
C9 C78 1.399(15) .
C9 C25 1.483(15) .
N7 N21 1.169(16) .
C12 H12A 0.9800 .
C12 H12B 0.9800 .
C12 H12C 0.9800 .
O71 N86 1.253(17) .
N15 O70 1.348(15) .
C16 C64 1.490(17) .
C18 C73 1.509(16) .
C18 H18A 0.9800 .
C18 H18B 0.9800 .
C18 H18C 0.9800 .
C20 C88 1.352(17) .
C20 H20 0.9500 .
C75 C87 1.493(18) .
C75 C41 1.497(18) .
N24 O79 1.208(13) .
C25 C81 1.483(16) .
C26 C77 1.472(19) .
C26 C52 1.481(17) .
C27 C33 1.473(17) .
C27 C60 1.511(16) .
C77 C51 1.393(18) .
C29 C8 1.404(17) .
C29 C48 1.494(17) .
N30 O43 1.219(13) .
C78 C6 1.411(17) .
C78 H78 0.9500 .
C33 C85 1.398(16) .
C80 H80A 0.9800 .
C80 H80B 0.9800 .
C80 H80C 0.9800 .
C36 H36A 0.9800 .
C36 H36B 0.9800 .
C36 H36C 0.9800 .
C37 H37A 0.9800 .
C37 H37B 0.9800 .
C37 H37C 0.9800 .
C39 C7 1.365(19) .
C39 H39 0.9500 .
C81 H81A 0.9800 .
C81 H81B 0.9800 .
C81 H81C 0.9800 .
C41 C10 1.391(16) .
C83 C88 1.394(17) .
C83 H83 0.9500 .
C45 H45A 0.9800 .
C45 H45B 0.9800 .
C45 H45C 0.9800 .
C85 C6 1.383(18) .
C85 H85 0.9500 .
N86 O59 1.300(19) .
C87 H87A 0.9800 .
C87 H87B 0.9800 .
C87 H87C 0.9800 .
C88 H88 0.9500 .
C5 H5A 0.9800 .
C5 H5B 0.9800 .
C5 H5C 0.9800 .
C6 H6 0.9500 .
C7 C8 1.35(2) .
C7 H7 0.9500 .
C8 H8 0.9500 .
C46 H46A 0.9800 .
C46 H46B 0.9800 .
C46 H46C 0.9800 .
C10 C22 1.37(2) .
C10 H10 0.9500 .
C11 H11A 0.9800 .
C11 H11B 0.9800 .
C11 H11C 0.9800 .
C48 C68 1.476(19) .
C51 C22 1.41(3) .
C51 H51 0.9500 .
C52 H52A 0.9800 .
C52 H52B 0.9800 .
C52 H52C 0.9800 .
C60 H60A 0.9800 .
C60 H60B 0.9800 .
C60 H60C 0.9800 .
C63 H63A 0.9800 .
C63 H63B 0.9800 .
C63 H63C 0.9800 .
C64 H64A 0.9800 .
C64 H64B 0.9800 .
C64 H64C 0.9800 .
C22 H22 0.9500 .
C24 H24A 0.9800 .
C24 H24B 0.9800 .
C24 H24C 0.9800 .
C65 H65A 0.9800 .
C65 H65B 0.9800 .
C65 H65C 0.9800 .
C66 H66A 0.9800 .
C66 H66B 0.9800 .
C66 H66C 0.9800 .
C67 H67A 0.9800 .
C67 H67B 0.9800 .
C67 H67C 0.9800 .
C68 H68A 0.9800 .
C68 H68B 0.9800 .
C68 H68C 0.9800 .
C69 H69A 0.9800 .
C69 H69B 0.9800 .
C69 H69C 0.9800 .
O61 N63 1.03(3) .
N63 O67 1.12(3) .
N63 O72 1.62(3) .
O64 C79 1.44(4) .
C79 H79A 0.9800 .
C79 H79B 0.9800 .
C79 H79C 0.9800 .
O10 C13 1.386(18) .
C13 H13A 0.9800 .
C13 H13B 0.9800 .
C13 H13C 0.9800 .
C111 H11D 0.9800 .
C111 H11E 0.9800 .
C111 H11F 0.9800 .

loop_
_geom_torsion_atom_site_label_1
_geom_torsion_atom_site_label_2
_geom_torsion_atom_site_label_3
_geom_torsion_atom_site_label_4
_geom_torsion
_geom_torsion_site_symmetry_1
Gd6 O31 N35 C31 103.1(8) 2_655
Gd6 O31 N35 Cu1 -78.4(7) 2_655
C21 N40 O42 Gd4 165.0(7) .
Cu3 N40 O42 Gd4 -24.1(9) .
C251 N13 C76 C246 2.4(16) .
Cu6 N13 C76 C246 -179.8(8) .
C251 N13 C76 C124 -179.3(10) .
Cu6 N13 C76 C124 -1.5(12) .
O16 N11 C107 C251 -179.6(9) .
Cu6 N11 C107 C251 4.6(13) .
O16 N11 C107 C46 -0.7(17) .
Cu6 N11 C107 C46 -176.6(10) .
O49 N18 C124 C76 177.7(8) .
Cu6 N18 C124 C76 -3.2(12) .
O49 N18 C124 C80 -1.5(15) .
Cu6 N18 C124 C80 177.7(9) .
N13 C76 C124 N18 3.1(14) .
C246 C76 C124 N18 -178.8(11) .
N13 C76 C124 C80 -177.8(11) .
C246 C76 C124 C80 0.4(18) .
C251 C98 C136 C246 -2.2(19) .
N13 C76 C246 C136 -2.6(17) .
C124 C76 C246 C136 179.4(11) .
C98 C136 C246 C76 2.5(19) .
C76 N13 C251 C98 -2.1(16) .
Cu6 N13 C251 C98 -179.8(8) .
C76 N13 C251 C107 178.9(10) .
Cu6 N13 C251 C107 1.1(12) .
C136 C98 C251 N13 1.9(17) .
C136 C98 C251 C107 -179.2(12) .
N11 C107 C251 N13 -3.7(14) .
C46 C107 C251 N13 177.4(11) .
N11 C107 C251 C98 177.4(11) .
C46 C107 C251 C98 -1.5(19) .
C107 N11 O16 Gd12 155.2(8) .
Cu6 N11 O16 Gd12 -29.3(11) .
C124 N18 O49 Gd9 -103.7(9) .
Cu6 N18 O49 Gd9 77.2(8) .
C16 N49 O26 Gd9 -166.5(7) .
Cu5 N49 O26 Gd9 19.6(11) .
O24 N22 O27 Gd7 174.7(8) .
O58 N22 O27 Gd7 -2.3(9) .
O24 N22 O58 Gd7 -174.7(8) .
O27 N22 O58 Gd7 2.3(9) .
Gd4 O36 N60 C25 104.6(8) .
Gd4 O36 N60 Cu2 -85.0(7) .
Gd12 O25 N64 C75 -108.2(9) 2_546
Gd12 O25 N64 Cu4 75.0(9) 2_546
Gd6 O21 N9 O60 -176.4(9) .
Gd6 O21 N9 O32 3.5(9) .
Gd6 O32 N9 O60 176.5(9) .
Gd6 O32 N9 O21 -3.4(9) .
Gd1 O7 N4 C50 -106.4(9) .
Gd1 O7 N4 Cu3 73.6(8) .
Gd6 O40 N2 C27 -162.1(9) .
Gd6 O40 N2 Cu2 24.2(11) .
Gd1 O47 N70 C48 -153.5(10) .
Gd1 O47 N70 Cu1 35.4(12) .
O42 N40 C21 C49 177.7(8) .
Cu3 N40 C21 C49 6.2(12) .
O42 N40 C21 C36 -0.8(15) .
Cu3 N40 C21 C36 -172.4(8) .
C44 N43 C23 C28 -0.1(16) .
Cu5 N43 C23 C28 173.4(8) .
C44 N43 C23 C73 -179.8(9) .
Cu5 N43 C23 C73 -6.4(12) .
Gd7 O20 N73 C26 165.7(7) .
Gd7 O20 N73 Cu4 -26.6(10) .
N43 C23 C28 C47 1.1(17) .
C73 C23 C28 C47 -179.2(11) .
O31 N35 C31 C35 -178.2(8) .
Cu1 N35 C31 C35 3.2(11) .
O31 N35 C31 C45 -1.3(14) .
Cu1 N35 C31 C45 -179.9(8) .
C49 N41 C34 C83 -2.0(18) .
Cu3 N41 C34 C83 -172.9(9) .
C49 N41 C34 C50 178.1(10) .
Cu3 N41 C34 C50 7.2(13) .
C29 N67 C35 C39 0.5(17) .
Cu1 N67 C35 C39 -178.2(9) .
C29 N67 C35 C31 176.8(10) .
Cu1 N67 C35 C31 -1.8(12) .
N35 C31 C35 N67 -1.0(13) .
C45 C31 C35 N67 -177.9(10) .
N35 C31 C35 C39 175.0(11) .
C45 C31 C35 C39 -1.9(18) .
Gd7 O69 N42 O82 -178.1(12) .
Gd7 O69 N42 O66 0.0(12) .
Gd7 O66 N42 O82 178.1(12) .
Gd7 O66 N42 O69 0.0(11) .
C23 N43 C44 C40 -0.6(16) .
Cu5 N43 C44 C40 -174.1(8) .
C23 N43 C44 C16 177.0(9) .
Cu5 N43 C44 C16 3.5(12) .
C47 C40 C44 N43 0.3(16) .
C47 C40 C44 C16 -177.0(11) .
C23 C28 C47 C40 -1.5(18) .
C44 C40 C47 C28 0.8(17) .
C34 N41 C49 C20 1.3(16) .
Cu3 N41 C49 C20 172.4(8) .
C34 N41 C49 C21 -179.0(10) .
Cu3 N41 C49 C21 -7.9(12) .
N40 C21 C49 N41 0.9(13) .
C36 C21 C49 N41 179.5(10) .
N40 C21 C49 C20 -179.4(11) .
C36 C21 C49 C20 -0.8(18) .
O7 N4 C50 C34 179.7(9) .
Cu3 N4 C50 C34 -0.3(13) .
O7 N4 C50 C5 1.1(17) .
Cu3 N4 C50 C5 -178.9(10) .
N41 C34 C50 N4 -4.2(15) .
C83 C34 C50 N4 175.9(12) .
N41 C34 C50 C5 174.4(12) .
C83 C34 C50 C5 -6(2) .
Gd1 O39 N5 O84 -174.8(13) .
Gd1 O39 N5 O30 3.9(11) .
Gd1 O30 N5 O84 174.7(13) .
Gd1 O30 N5 O39 -4.0(11) .
C33 N69 C9 C78 -0.2(16) .
Cu2 N69 C9 C78 179.6(9) .
C33 N69 C9 C25 179.3(10) .
Cu2 N69 C9 C25 -0.9(12) .
Gd8 O19 N15 O63 -12(2) .
Gd8 O19 N15 O70 171.0(8) .
Cu6 O63 N15 O19 -100.5(16) .
Gd11 O63 N15 O19 7(2) .
Cu6 O63 N15 O70 76.6(11) .
Gd11 O63 N15 O70 -175.9(8) .
O26 N49 C16 C44 -177.4(9) .
Cu5 N49 C16 C44 -3.1(12) .
O26 N49 C16 C64 1.8(16) .
Cu5 N49 C16 C64 176.1(9) .
N43 C44 C16 N49 -0.1(14) .
C40 C44 C16 N49 177.3(11) .
N43 C44 C16 C64 -179.3(11) .
C40 C44 C16 C64 -1.9(18) .
Gd4 O33 N17 O18 -175.8(10) .
Gd4 O33 N17 O14 5.3(11) .
Gd4 O14 N17 O33 -5.3(11) .
Gd4 O14 N17 O18 175.8(9) .
Gd9 O68 N12 O44 175.6(11) .
Gd9 O68 N12 O34 -1.3(11) .
Gd9 O34 N12 O44 -175.7(11) .
Gd9 O34 N12 O68 1.3(11) .
N41 C49 C20 C88 -0.2(18) .
C21 C49 C20 C88 -179.9(12) .
O35 N10 C73 C23 178.2(8) .
Cu5 N10 C73 C23 4.3(11) .
O35 N10 C73 C18 0.5(14) .
Cu5 N10 C73 C18 -173.4(8) .
N43 C23 C73 N10 1.0(13) .
C28 C23 C73 N10 -178.7(10) .
N43 C23 C73 C18 178.7(9) .
C28 C23 C73 C18 -1.0(17) .
O25 N64 C75 C87 0.3(17) .
Cu4 N64 C75 C87 177.5(10) .
O25 N64 C75 C41 179.2(9) .
Cu4 N64 C75 C41 -3.5(13) .
Gd12 O46 N24 O79 -176.9(12) .
Gd12 O46 N24 O65 -1.0(11) .
Gd12 O65 N24 O79 177.0(11) .
Gd12 O65 N24 O46 1.0(11) .
O36 N60 C25 C81 -3.6(15) .
Cu2 N60 C25 C81 -174.8(9) .
O36 N60 C25 C9 -179.1(8) .
Cu2 N60 C25 C9 9.7(11) .
N69 C9 C25 N60 -5.9(13) .
C78 C9 C25 N60 173.6(11) .
N69 C9 C25 C81 178.4(10) .
C78 C9 C25 C81 -2.1(18) .
O20 N73 C26 C77 177.6(9) .
Cu4 N73 C26 C77 9.1(12) .
O20 N73 C26 C52 -0.6(17) .
Cu4 N73 C26 C52 -169.2(10) .
O40 N2 C27 C33 -177.8(10) .
Cu2 N2 C27 C33 -3.8(14) .
O40 N2 C27 C60 2.7(19) .
Cu2 N2 C27 C60 176.7(11) .
C41 N72 C77 C51 -1.5(18) .
Cu4 N72 C77 C51 177.5(10) .
C41 N72 C77 C26 178.4(10) .
Cu4 N72 C77 C26 -2.5(13) .
N73 C26 C77 N72 -4.5(14) .
C52 C26 C77 N72 173.8(11) .
N73 C26 C77 C51 175.4(12) .
C52 C26 C77 C51 -6(2) .
C35 N67 C29 C8 -0.9(19) .
Cu1 N67 C29 C8 177.7(11) .
C35 N67 C29 C48 -179.8(11) .
Cu1 N67 C29 C48 -1.1(15) .
Gd4 O74 N30 O43 -174.3(12) .
Gd4 O74 N30 O37 5.1(11) .
Gd4 O37 N30 O43 174.1(11) .
Gd4 O37 N30 O74 -5.3(12) .
N69 C9 C78 C6 0.9(18) .
C25 C9 C78 C6 -178.5(11) .
C9 N69 C33 C85 -0.1(17) .
Cu2 N69 C33 C85 -179.9(9) .
C9 N69 C33 C27 179.8(10) .
Cu2 N69 C33 C27 0.0(13) .
N2 C27 C33 N69 2.5(16) .
C60 C27 C33 N69 -178.0(12) .
N2 C27 C33 C85 -177.7(12) .
C60 C27 C33 C85 2(2) .
N67 C35 C39 C7 -1.0(19) .
C31 C35 C39 C7 -176.8(13) .
C77 N72 C41 C10 3.1(18) .
Cu4 N72 C41 C10 -175.9(10) .
C77 N72 C41 C75 -178.8(10) .
Cu4 N72 C41 C75 2.2(13) .
N64 C75 C41 N72 1.0(15) .
C87 C75 C41 N72 180.0(11) .
N64 C75 C41 C10 179.0(13) .
C87 C75 C41 C10 -2(2) .
N41 C34 C83 C88 1.7(19) .
C50 C34 C83 C88 -178.5(13) .
N69 C33 C85 C6 -0.5(19) .
C27 C33 C85 C6 179.7(13) .
Gd1 O48 N86 O71 2.2(15) .
Gd1 O48 N86 O59 178.0(13) .
Gd1 O71 N86 O48 -2.2(15) .
Gd1 O71 N86 O59 -178.1(13) .
C49 C20 C88 C83 0(2) .
C34 C83 C88 C20 -1(2) .
C73 N10 O35 Gd7 105.8(8) .
Cu5 N10 O35 Gd7 -81.0(7) .
C33 C85 C6 C78 1(2) .
C9 C78 C6 C85 -1(2) .
C35 C39 C7 C8 2(2) .
C39 C7 C8 C29 -3(3) .
N67 C29 C8 C7 2(2) .
C48 C29 C8 C7 -179.4(16) .
N72 C41 C10 C22 -3(2) .
C75 C41 C10 C22 179.2(14) .
O47 N70 C48 C68 3(3) .
Cu1 N70 C48 C68 174.6(18) .
O47 N70 C48 C29 -177.9(11) .
Cu1 N70 C48 C29 -6.3(17) .
N67 C29 C48 N70 4.8(18) .
C8 C29 C48 N70 -173.9(15) .
N67 C29 C48 C68 -176.1(18) .
C8 C29 C48 C68 5(3) .
N72 C77 C51 C22 0(2) .
C26 C77 C51 C22 -179.9(13) .
C41 C10 C22 C51 2(3) .
C77 C51 C22 C10 0(3) .
Gd9 O61 N63 O67 5(8) .
Gd9 O61 N63 O72 168.6(18) .
O61 N63 O67 Gd9 -5(8) .
O72 N63 O67 Gd9 -168.4(18) .
